data_4083340
loop_
_publ_author_name
'Mindiola, Daniel J.'
'Watson, Lori A.'
'Meyer, Karsten'
'Hillhouse, Gregory L.'

_publ_section_title
;
 Functionalization of Complexed N2O in Bis(pentamethylcyclopentadienyl)
 Systems of Zirconium and Titanium.
;
_journal_issue 11
_journal_name_full Organometallics
_journal_page_first 2760
_journal_page_last 2769
_journal_paper_doi 10.1021/om5002556
_journal_volume 33
_journal_year 2014
_chemical_formula_sum 'C36 H43 F3 N2 O4 S Zr'
_chemical_formula_weight 748.00
_chemical_name_systematic
; 
 ? 
;
_space_group_IT_number 2
_symmetry_cell_setting triclinic
_symmetry_space_group_name_Hall '-P 1'
_symmetry_space_group_name_H-M 'P -1'
_atom_sites_solution_hydrogens geom
_atom_sites_solution_primary direct
_atom_sites_solution_secondary difmap
_audit_creation_method SHELXL-97
_cell_angle_alpha 97.543(2)
_cell_angle_beta 99.629(2)
_cell_angle_gamma 93.960(3)
_cell_formula_units_Z 4
_cell_length_a 13.6603(17)
_cell_length_b 13.7471(17)
_cell_length_c 18.604(2)
_cell_measurement_temperature 293(2)
_cell_volume 3399.8(7)
_computing_cell_refinement 'Bruker SMART'
_computing_data_collection 'Bruker SMART'
_computing_data_reduction 'Bruker SHELXTL'
_computing_molecular_graphics 'Bruker SHELXTL'
_computing_publication_material 'Bruker SHELXTL'
_computing_structure_refinement 'SHELXL-97 (Sheldrick, 1997)'
_computing_structure_solution 'SHELXS-97 (Sheldrick, 1990)'
_diffrn_ambient_temperature 293(2)
_diffrn_measured_fraction_theta_full 0.946
_diffrn_measured_fraction_theta_max 0.946
_diffrn_measurement_device_type 'CCD area detector'
_diffrn_measurement_method 'phi and omega scans'
_diffrn_radiation_monochromator graphite
_diffrn_radiation_source 'fine-focus sealed tube'
_diffrn_radiation_type MoK\a
_diffrn_radiation_wavelength 0.71073
_diffrn_reflns_av_R_equivalents 0.0964
_diffrn_reflns_av_sigmaI/netI 0.0789
_diffrn_reflns_limit_h_max 13
_diffrn_reflns_limit_h_min -8
_diffrn_reflns_limit_k_max 13
_diffrn_reflns_limit_k_min -13
_diffrn_reflns_limit_l_max 18
_diffrn_reflns_limit_l_min -18
_diffrn_reflns_number 9371
_diffrn_reflns_theta_full 20.75
_diffrn_reflns_theta_max 20.75
_diffrn_reflns_theta_min 1.74
_exptl_absorpt_coefficient_mu 0.443
_exptl_absorpt_correction_type none
_exptl_crystal_colour 'pale red'
_exptl_crystal_density_diffrn 1.461
_exptl_crystal_density_method 'not measured'
_exptl_crystal_description 'irregular p'
_exptl_crystal_F_000 1552
_exptl_crystal_size_max 40
_exptl_crystal_size_mid 150
_exptl_crystal_size_min 400
_refine_diff_density_max 1.018
_refine_diff_density_min -0.944
_refine_diff_density_rms 0.103
_refine_ls_extinction_coef 0.0000(3)
_refine_ls_extinction_expression Fc^*^=kFc[1+0.001xFc^2^\l^3^/sin(2\q)]^-1/4^
_refine_ls_extinction_method SHELXL
_refine_ls_goodness_of_fit_ref 0.987
_refine_ls_hydrogen_treatment mixed
_refine_ls_matrix_type full
_refine_ls_number_parameters 848
_refine_ls_number_reflns 6690
_refine_ls_number_restraints 0
_refine_ls_restrained_S_all 0.987
_refine_ls_R_factor_all 0.0657
_refine_ls_R_factor_gt 0.0540
_refine_ls_shift/su_max 6.140
_refine_ls_shift/su_mean 0.007
_refine_ls_structure_factor_coef Fsqd
_refine_ls_weighting_details 'calc w=1/[\s^2^(Fo^2^)+(0.0907P)^2^+0.0000P] where P=(Fo^2^+2Fc^2^)/3'
_refine_ls_weighting_scheme calc
_refine_ls_wR_factor_gt 0.1294
_refine_ls_wR_factor_ref 0.1342
_reflns_number_gt 5391
_reflns_number_total 6690
_reflns_threshold_expression >2sigma(I)
_cod_data_source_file om5002556_si_002.cif
_cod_data_source_block danm01m
_cod_depositor_comments
;
The following automatic conversions were performed:

'_symmetry_cell_setting' value 'Triclinic' changed to 'triclinic'
according to
/usr/data/users/saulius/crontab/automatic-downloads/rss-feeds/ACS/lib/dictionaries/cif_core.dic
dictionary named 'cif_core.dic' version 2.4.2 from 2011-04-26.

Automatic conversion script
Id: cif_fix_values 2281 2013-09-26 08:29:07Z andrius 

 Adding full bibliography for 4083340--4083342.cif.
;
_cod_original_cell_volume 3399.7(7)
_cod_original_sg_symbol_H-M P-1
_cod_database_code 4083340

loop_
_symmetry_equiv_pos_as_xyz
'x, y, z'
'-x, -y, -z'

loop_
_atom_site_label
_atom_site_type_symbol
_atom_site_fract_x
_atom_site_fract_y
_atom_site_fract_z
_atom_site_U_iso_or_equiv
_atom_site_adp_type
_atom_site_occupancy
_atom_site_symmetry_multiplicity
_atom_site_calc_flag
_atom_site_refinement_flags
Zr1 Zr 0.72330(4) 0.34151(4) 0.28492(3) 0.0150(2) Uani 1 1 d .
Zr2 Zr 0.13922(4) 0.85746(4) 0.21358(3) 0.0135(2) Uani 1 1 d .
N1 N 0.8157(4) 0.4867(3) 0.3279(3) 0.0244(13) Uani 1 1 d .
N2 N 0.8211(4) 0.5271(3) 0.3970(3) 0.0183(12) Uani 1 1 d .
N3 N 0.2257(4) 0.7346(3) 0.2517(3) 0.0226(13) Uani 1 1 d .
N4 N 0.3171(4) 0.7258(3) 0.2371(3) 0.0209(12) Uani 1 1 d .
O1 O 0.8676(3) 0.5288(3) 0.2892(2) 0.0295(11) Uani 1 1 d .
O2 O 0.1959(3) 0.6801(3) 0.2943(2) 0.0273(11) Uani 1 1 d .
O3 O 0.2242(4) 0.1445(4) 0.6615(3) 0.0514(14) Uani 1 1 d .
O4 O 0.3333(4) 0.2395(3) 0.6016(2) 0.0359(12) Uani 1 1 d .
O5 O 0.3566(4) 0.0684(3) 0.6098(3) 0.0547(15) Uani 1 1 d .
O6 O 0.7327(4) 0.5025(3) 0.8610(3) 0.0461(14) Uani 1 1 d .
O7 O 0.7513(5) 0.6725(3) 0.8424(3) 0.0626(17) Uani 1 1 d .
O8 O 0.6432(4) 0.6246(4) 0.9230(3) 0.0710(18) Uani 1 1 d .
F1 F 0.1561(4) 0.0185(3) 0.5160(2) 0.0573(13) Uani 1 1 d .
F2 F 0.2520(3) 0.1068(3) 0.4648(2) 0.0502(11) Uani 1 1 d .
F3 F 0.1331(3) 0.1694(3) 0.5102(2) 0.0530(12) Uani 1 1 d .
F4 F 0.9169(3) 0.6165(3) 0.9460(3) 0.0633(13) Uani 1 1 d .
F5 F 0.8220(4) 0.5712(3) 1.0171(2) 0.0692(14) Uani 1 1 d .
F6 F 0.8343(3) 0.7203(3) 1.0011(2) 0.0485(11) Uani 1 1 d .
S1 S 0.28922(14) 0.14428(12) 0.60931(9) 0.0321(5) Uani 1 1 d .
S2 S 0.72611(14) 0.60288(12) 0.89025(9) 0.0331(5) Uani 1 1 d .
C1 C 0.8887(5) 0.6163(4) 0.4221(3) 0.0296(17) Uani 1 1 d .
H1A H 0.9179 0.6346 0.3817 0.044 Uiso 1 1 calc R
H1B H 0.9404 0.6044 0.4608 0.044 Uiso 1 1 calc R
H1C H 0.8523 0.6687 0.4402 0.044 Uiso 1 1 calc R
C2 C 0.3806(5) 0.6572(4) 0.2722(3) 0.0287(17) Uani 1 1 d .
H2A H 0.3441 0.6216 0.3019 0.043 Uiso 1 1 calc R
H2B H 0.4387 0.6934 0.3028 0.043 Uiso 1 1 calc R
H2C H 0.4006 0.6116 0.2349 0.043 Uiso 1 1 calc R
C3 C 0.8295(5) 0.6296(4) 0.9657(4) 0.0302(17) Uani 1 1 d .
C4 C 0.2044(6) 0.1075(4) 0.5213(4) 0.0326(18) Uani 1 1 d .
C11 C 0.8865(5) 0.2951(4) 0.2473(3) 0.0234(16) Uani 1 1 d .
C12 C 0.8128(5) 0.2160(4) 0.2155(3) 0.0213(15) Uani 1 1 d .
C13 C 0.7800(5) 0.1703(4) 0.2719(3) 0.0182(15) Uani 1 1 d .
C14 C 0.8347(4) 0.2198(4) 0.3399(3) 0.0196(15) Uani 1 1 d .
C15 C 0.8990(5) 0.2971(4) 0.3253(3) 0.0215(15) Uani 1 1 d .
C111 C 0.9498(5) 0.3527(5) 0.2056(4) 0.0392(19) Uani 1 1 d .
H11A H 1.0075 0.3189 0.1988 0.059 Uiso 1 1 calc R
H11B H 0.9705 0.4171 0.2331 0.059 Uiso 1 1 calc R
H11C H 0.9117 0.3590 0.1585 0.059 Uiso 1 1 calc R
C121 C 0.7928(6) 0.1757(5) 0.1347(3) 0.0360(18) Uani 1 1 d .
H12A H 0.8397 0.1291 0.1249 0.054 Uiso 1 1 calc R
H12B H 0.7995 0.2287 0.1065 0.054 Uiso 1 1 calc R
H12C H 0.7263 0.1436 0.1213 0.054 Uiso 1 1 calc R
C131 C 0.7097(5) 0.0780(4) 0.2602(4) 0.0272(16) Uani 1 1 d .
H13A H 0.7469 0.0213 0.2567 0.041 Uiso 1 1 calc R
H13B H 0.6623 0.0759 0.2155 0.041 Uiso 1 1 calc R
H13C H 0.6750 0.0778 0.3010 0.041 Uiso 1 1 calc R
C141 C 0.8419(5) 0.1881(5) 0.4153(3) 0.0291(16) Uani 1 1 d .
H14A H 0.8907 0.1413 0.4210 0.044 Uiso 1 1 calc R
H14B H 0.7782 0.1582 0.4203 0.044 Uiso 1 1 calc R
H14C H 0.8613 0.2446 0.4525 0.044 Uiso 1 1 calc R
C151 C 0.9777(5) 0.3597(5) 0.3818(4) 0.0323(17) Uani 1 1 d .
H15A H 1.0381 0.3275 0.3872 0.048 Uiso 1 1 calc R
H15B H 0.9552 0.3691 0.4282 0.048 Uiso 1 1 calc R
H15C H 0.9900 0.4226 0.3662 0.048 Uiso 1 1 calc R
C21 C 0.5392(4) 0.3229(4) 0.2341(3) 0.0207(15) Uani 1 1 d .
C22 C 0.5871(5) 0.3182(4) 0.1720(3) 0.0220(15) Uani 1 1 d .
C23 C 0.6416(5) 0.4112(4) 0.1746(3) 0.0211(15) Uani 1 1 d .
C24 C 0.6222(4) 0.4738(4) 0.2365(3) 0.0182(15) Uani 1 1 d .
C25 C 0.5604(4) 0.4195(4) 0.2738(3) 0.0192(15) Uani 1 1 d .
C211 C 0.4661(5) 0.2441(5) 0.2485(4) 0.0359(18) Uani 1 1 d .
H21A H 0.4004 0.2523 0.2234 0.054 Uiso 1 1 calc R
H21B H 0.4664 0.2492 0.3005 0.054 Uiso 1 1 calc R
H21C H 0.4847 0.1805 0.2307 0.054 Uiso 1 1 calc R
C221 C 0.5625(6) 0.2372(5) 0.1077(4) 0.0379(19) Uani 1 1 d .
H22A H 0.5056 0.2517 0.0743 0.057 Uiso 1 1 calc R
H22B H 0.5476 0.1760 0.1249 0.057 Uiso 1 1 calc R
H22C H 0.6184 0.2322 0.0828 0.057 Uiso 1 1 calc R
C231 C 0.6969(5) 0.4422(5) 0.1167(3) 0.0347(18) Uani 1 1 d .
H23A H 0.6514 0.4664 0.0794 0.052 Uiso 1 1 calc R
H23B H 0.7259 0.3867 0.0947 0.052 Uiso 1 1 calc R
H23C H 0.7486 0.4933 0.1389 0.052 Uiso 1 1 calc R
C241 C 0.6493(5) 0.5832(4) 0.2528(4) 0.0332(18) Uani 1 1 d .
H24A H 0.5976 0.6163 0.2270 0.050 Uiso 1 1 calc R
H24B H 0.7111 0.5990 0.2370 0.050 Uiso 1 1 calc R
H24C H 0.6563 0.6043 0.3048 0.050 Uiso 1 1 calc R
C251 C 0.5083(5) 0.4617(5) 0.3339(3) 0.0303(17) Uani 1 1 d .
H25A H 0.4476 0.4861 0.3126 0.046 Uiso 1 1 calc R
H25B H 0.5508 0.5148 0.3650 0.046 Uiso 1 1 calc R
H25C H 0.4933 0.4114 0.3627 0.046 Uiso 1 1 calc R
C31 C 0.7110(4) 0.3895(4) 0.4065(3) 0.0186(15) Uani 1 1 d .
C311 C 0.6403(4) 0.3305(4) 0.4400(3) 0.0148(14) Uani 1 1 d .
C312 C 0.5869(5) 0.3660(4) 0.4954(3) 0.0224(15) Uani 1 1 d .
H31A H 0.5954 0.4326 0.5145 0.027 Uiso 1 1 calc R
C313 C 0.5227(5) 0.3039(4) 0.5213(3) 0.0234(15) Uani 1 1 d .
H31B H 0.4895 0.3288 0.5584 0.028 Uiso 1 1 calc R
C314 C 0.5063(5) 0.2039(4) 0.4930(3) 0.0249(16) Uani 1 1 d .
H31C H 0.4627 0.1623 0.5112 0.030 Uiso 1 1 calc R
C315 C 0.5548(5) 0.1679(4) 0.4385(3) 0.0244(16) Uani 1 1 d .
H31D H 0.5453 0.1012 0.4195 0.029 Uiso 1 1 calc R
C316 C 0.6185(4) 0.2310(4) 0.4116(3) 0.0226(15) Uani 1 1 d .
H31E H 0.6482 0.2057 0.3726 0.027 Uiso 1 1 calc R
C41 C 0.7614(5) 0.4735(4) 0.4397(3) 0.0228(16) Uani 1 1 d .
C411 C 0.7644(4) 0.5255(4) 0.5168(3) 0.0191(15) Uani 1 1 d .
C412 C 0.7279(5) 0.6171(4) 0.5284(3) 0.0208(15) Uani 1 1 d .
H41A H 0.7055 0.6489 0.4885 0.025 Uiso 1 1 calc R
C413 C 0.7245(5) 0.6609(4) 0.5987(3) 0.0223(15) Uani 1 1 d .
H41B H 0.7000 0.7223 0.6059 0.027 Uiso 1 1 calc R
C414 C 0.7573(5) 0.6146(4) 0.6589(3) 0.0253(16) Uani 1 1 d .
H41C H 0.7548 0.6443 0.7063 0.030 Uiso 1 1 calc R
C415 C 0.7939(5) 0.5236(4) 0.6475(3) 0.0258(16) Uani 1 1 d .
H41D H 0.8166 0.4923 0.6877 0.031 Uiso 1 1 calc R
C416 C 0.7972(5) 0.4787(4) 0.5771(3) 0.0232(16) Uani 1 1 d .
H41E H 0.8213 0.4171 0.5700 0.028 Uiso 1 1 calc R
C51 C 0.0374(4) 0.7021(4) 0.1435(3) 0.0181(15) Uani 1 1 d .
C52 C 0.0889(4) 0.7418(4) 0.0921(3) 0.0163(14) Uani 1 1 d .
C53 C 0.0518(4) 0.8341(4) 0.0812(3) 0.0148(14) Uani 1 1 d .
C54 C -0.0220(4) 0.8520(4) 0.1253(3) 0.0150(14) Uani 1 1 d .
C55 C -0.0312(4) 0.7688(4) 0.1647(3) 0.0185(15) Uani 1 1 d .
C511 C 0.0397(5) 0.5997(4) 0.1633(3) 0.0266(16) Uani 1 1 d .
H51A H -0.0067 0.5553 0.1272 0.040 Uiso 1 1 calc R
H51B H 0.0216 0.5991 0.2109 0.040 Uiso 1 1 calc R
H51C H 0.1057 0.5793 0.1643 0.040 Uiso 1 1 calc R
C521 C 0.1572(5) 0.6890(4) 0.0492(3) 0.0212(15) Uani 1 1 d .
H52A H 0.1189 0.6505 0.0056 0.032 Uiso 1 1 calc R
H52B H 0.1932 0.6465 0.0789 0.032 Uiso 1 1 calc R
H52C H 0.2034 0.7361 0.0357 0.032 Uiso 1 1 calc R
C531 C 0.0712(5) 0.8929(4) 0.0223(3) 0.0280(16) Uani 1 1 d .
H53A H 0.0265 0.8672 -0.0228 0.042 Uiso 1 1 calc R
H53B H 0.1388 0.8888 0.0151 0.042 Uiso 1 1 calc R
H53C H 0.0606 0.9604 0.0367 0.042 Uiso 1 1 calc R
C541 C -0.0909(5) 0.9304(4) 0.1190(3) 0.0260(16) Uani 1 1 d .
H54A H -0.1466 0.9080 0.0801 0.039 Uiso 1 1 calc R
H54B H -0.0564 0.9884 0.1081 0.039 Uiso 1 1 calc R
H54C H -0.1144 0.9456 0.1646 0.039 Uiso 1 1 calc R
C551 C -0.1118(5) 0.7451(4) 0.2070(3) 0.0269(16) Uani 1 1 d .
H55A H -0.1687 0.7108 0.1737 0.040 Uiso 1 1 calc R
H55B H -0.1306 0.8051 0.2314 0.040 Uiso 1 1 calc R
H55C H -0.0877 0.7043 0.2430 0.040 Uiso 1 1 calc R
C61 C 0.2365(5) 0.9952(4) 0.3085(3) 0.0204(15) Uani 1 1 d .
C62 C 0.2172(5) 0.9128(4) 0.3464(3) 0.0246(16) Uani 1 1 d .
C63 C 0.1116(5) 0.8992(4) 0.3434(3) 0.0236(16) Uani 1 1 d .
C64 C 0.0677(5) 0.9712(4) 0.3058(3) 0.0222(15) Uani 1 1 d .
C65 C 0.1439(5) 1.0309(4) 0.2837(3) 0.0224(16) Uani 1 1 d .
C611 C 0.3384(5) 1.0440(5) 0.3107(4) 0.0369(18) Uani 1 1 d .
H61A H 0.3556 1.0933 0.3534 0.055 Uiso 1 1 calc R
H61B H 0.3391 1.0744 0.2671 0.055 Uiso 1 1 calc R
H61C H 0.3859 0.9957 0.3128 0.055 Uiso 1 1 calc R
C621 C 0.2953(6) 0.8689(5) 0.3942(3) 0.0375(18) Uani 1 1 d .
H62A H 0.3094 0.9072 0.4423 0.056 Uiso 1 1 calc R
H62B H 0.3548 0.8686 0.3731 0.056 Uiso 1 1 calc R
H62C H 0.2721 0.8026 0.3979 0.056 Uiso 1 1 calc R
C631 C 0.0593(6) 0.8275(5) 0.3835(3) 0.0363(18) Uani 1 1 d .
H63A H 0.0568 0.8587 0.4323 0.054 Uiso 1 1 calc R
H63B H 0.0953 0.7702 0.3863 0.054 Uiso 1 1 calc R
H63C H -0.0073 0.8083 0.3571 0.054 Uiso 1 1 calc R
C641 C -0.0365(5) 0.9999(5) 0.3049(4) 0.0311(17) Uani 1 1 d .
H64A H -0.0381 1.0453 0.3485 0.047 Uiso 1 1 calc R
H64B H -0.0808 0.9422 0.3037 0.047 Uiso 1 1 calc R
H64C H -0.0571 1.0306 0.2621 0.047 Uiso 1 1 calc R
C651 C 0.1266(5) 1.1245(4) 0.2519(4) 0.0343(18) Uani 1 1 d .
H65A H 0.1321 1.1785 0.2912 0.051 Uiso 1 1 calc R
H65B H 0.0612 1.1183 0.2224 0.051 Uiso 1 1 calc R
H65C H 0.1756 1.1365 0.2218 0.051 Uiso 1 1 calc R
C71 C 0.3482(5) 0.7918(4) 0.1884(3) 0.0193(15) Uani 1 1 d .
C711 C 0.4420(4) 0.7678(4) 0.1622(3) 0.0168(14) Uani 1 1 d .
C712 C 0.4420(5) 0.6856(4) 0.1092(3) 0.0244(16) Uani 1 1 d .
H71A H 0.3850 0.6417 0.0946 0.029 Uiso 1 1 calc R
C713 C 0.5254(5) 0.6688(4) 0.0784(3) 0.0245(16) Uani 1 1 d .
H71B H 0.5237 0.6147 0.0423 0.029 Uiso 1 1 calc R
C714 C 0.6112(5) 0.7320(5) 0.1008(4) 0.0310(18) Uani 1 1 d .
H71C H 0.6671 0.7215 0.0794 0.037 Uiso 1 1 calc R
C715 C 0.6130(5) 0.8109(4) 0.1553(4) 0.0302(17) Uani 1 1 d .
H71D H 0.6714 0.8524 0.1716 0.036 Uiso 1 1 calc R
C716 C 0.5298(5) 0.8292(4) 0.1859(3) 0.0248(16) Uani 1 1 d .
H71E H 0.5324 0.8828 0.2225 0.030 Uiso 1 1 calc R
C81 C 0.2884(4) 0.8607(4) 0.1704(3) 0.0176(15) Uani 1 1 d .
C811 C 0.3087(4) 0.9300(4) 0.1192(3) 0.0169(14) Uani 1 1 d .
C812 C 0.2687(5) 1.0204(4) 0.1255(3) 0.0263(16) Uani 1 1 d .
H81A H 0.2308 1.0344 0.1620 0.032 Uiso 1 1 calc R
C813 C 0.2822(5) 1.0906(4) 0.0802(3) 0.0283(17) Uani 1 1 d .
H81B H 0.2559 1.1509 0.0877 0.034 Uiso 1 1 calc R
C814 C 0.3344(5) 1.0706(5) 0.0245(4) 0.0297(17) Uani 1 1 d .
H81C H 0.3437 1.1173 -0.0062 0.036 Uiso 1 1 calc R
C815 C 0.3736(5) 0.9805(5) 0.0139(3) 0.0294(17) Uani 1 1 d .
H81D H 0.4081 0.9664 -0.0248 0.035 Uiso 1 1 calc R
C816 C 0.3618(5) 0.9114(4) 0.0602(3) 0.0241(16) Uani 1 1 d .
H81E H 0.3891 0.8516 0.0526 0.029 Uiso 1 1 calc R

loop_
_atom_site_aniso_label
_atom_site_aniso_U_11
_atom_site_aniso_U_22
_atom_site_aniso_U_33
_atom_site_aniso_U_23
_atom_site_aniso_U_13
_atom_site_aniso_U_12
Zr1 0.0160(4) 0.0099(3) 0.0184(4) 0.0005(2) 0.0020(3) 0.0008(3)
Zr2 0.0154(4) 0.0088(3) 0.0162(4) 0.0010(2) 0.0029(3) 0.0005(3)
N1 0.024(3) 0.022(3) 0.031(4) 0.012(3) 0.010(3) 0.000(3)
N2 0.022(3) 0.014(3) 0.018(3) -0.004(2) 0.008(2) -0.004(2)
N3 0.033(4) 0.014(3) 0.019(3) 0.002(2) 0.000(3) -0.002(3)
N4 0.025(4) 0.016(3) 0.022(3) 0.004(2) 0.003(3) 0.006(2)
O1 0.034(3) 0.024(2) 0.033(3) 0.004(2) 0.015(2) -0.004(2)
O2 0.036(3) 0.018(2) 0.028(3) 0.004(2) 0.005(2) 0.001(2)
O3 0.057(4) 0.063(3) 0.034(3) -0.002(3) 0.021(3) -0.013(3)
O4 0.059(3) 0.017(2) 0.032(3) 0.002(2) 0.012(2) -0.006(2)
O5 0.072(4) 0.030(3) 0.066(4) 0.016(3) 0.012(3) 0.019(3)
O6 0.046(3) 0.020(3) 0.061(3) -0.014(2) -0.008(3) 0.003(2)
O7 0.114(5) 0.038(3) 0.034(3) 0.010(2) -0.001(3) 0.014(3)
O8 0.036(4) 0.098(5) 0.066(4) -0.036(3) 0.008(3) 0.017(3)
F1 0.085(4) 0.026(2) 0.057(3) 0.003(2) 0.013(3) -0.023(2)
F2 0.071(3) 0.047(2) 0.032(2) -0.0059(19) 0.022(2) -0.009(2)
F3 0.055(3) 0.038(2) 0.061(3) 0.000(2) 0.003(2) 0.000(2)
F4 0.029(3) 0.077(3) 0.073(3) -0.024(2) 0.008(2) -0.001(2)
F5 0.095(4) 0.063(3) 0.046(3) 0.027(2) -0.011(3) 0.001(3)
F6 0.060(3) 0.035(2) 0.039(2) -0.014(2) -0.007(2) 0.003(2)
S1 0.0472(12) 0.0234(10) 0.0299(10) 0.0060(8) 0.0185(9) 0.0006(9)
S2 0.0336(12) 0.0275(10) 0.0325(11) -0.0080(8) -0.0042(9) 0.0112(8)
C1 0.032(4) 0.022(4) 0.029(4) -0.008(3) 0.003(3) -0.011(3)
C2 0.033(4) 0.021(4) 0.031(4) 0.005(3) -0.002(3) 0.011(3)
C3 0.034(5) 0.020(4) 0.039(4) 0.008(4) 0.009(4) 0.004(3)
C4 0.056(5) 0.012(4) 0.034(4) 0.003(3) 0.021(4) 0.004(4)
C11 0.022(4) 0.021(4) 0.031(4) 0.005(3) 0.011(3) 0.004(3)
C12 0.028(4) 0.022(4) 0.012(4) -0.004(3) -0.001(3) 0.011(3)
C13 0.022(4) 0.007(3) 0.025(4) 0.004(3) 0.002(3) 0.006(3)
C14 0.016(4) 0.020(3) 0.023(4) 0.001(3) 0.005(3) 0.008(3)
C15 0.018(4) 0.019(3) 0.026(4) 0.003(3) 0.002(3) 0.004(3)
C111 0.041(5) 0.035(4) 0.049(5) 0.008(4) 0.029(4) 0.004(4)
C121 0.044(5) 0.042(4) 0.027(4) 0.007(3) 0.011(4) 0.021(4)
C131 0.026(4) 0.021(4) 0.034(4) 0.000(3) 0.003(3) 0.007(3)
C141 0.030(4) 0.036(4) 0.022(4) 0.007(3) 0.001(3) 0.012(3)
C151 0.013(4) 0.036(4) 0.042(4) -0.006(3) -0.004(3) 0.000(3)
C21 0.014(4) 0.021(4) 0.023(4) 0.002(3) -0.006(3) 0.000(3)
C22 0.023(4) 0.017(4) 0.018(4) -0.005(3) -0.013(3) -0.005(3)
C23 0.029(4) 0.019(3) 0.015(4) 0.007(3) -0.003(3) 0.011(3)
C24 0.014(4) 0.018(3) 0.021(4) 0.003(3) -0.006(3) 0.004(3)
C25 0.014(4) 0.020(4) 0.022(4) 0.003(3) -0.004(3) 0.005(3)
C211 0.023(4) 0.029(4) 0.054(5) 0.014(3) -0.003(4) -0.004(3)
C221 0.046(5) 0.028(4) 0.033(4) -0.005(3) -0.011(4) 0.015(4)
C231 0.041(5) 0.037(4) 0.029(4) 0.009(3) 0.009(4) 0.010(4)
C241 0.040(5) 0.014(3) 0.046(5) 0.008(3) 0.003(4) 0.004(3)
C251 0.023(4) 0.035(4) 0.038(4) 0.013(3) 0.010(3) 0.011(3)
C31 0.017(4) 0.010(3) 0.027(4) -0.001(3) 0.003(3) 0.000(3)
C311 0.013(4) 0.016(3) 0.014(3) 0.000(3) 0.002(3) -0.001(3)
C312 0.022(4) 0.016(3) 0.028(4) 0.002(3) 0.001(3) 0.001(3)
C313 0.018(4) 0.033(4) 0.017(4) 0.002(3) 0.000(3) 0.002(3)
C314 0.014(4) 0.027(4) 0.033(4) 0.006(3) 0.004(3) -0.006(3)
C315 0.019(4) 0.016(3) 0.037(4) 0.002(3) 0.005(3) -0.003(3)
C316 0.015(4) 0.029(4) 0.022(4) 0.003(3) 0.003(3) 0.001(3)
C41 0.019(4) 0.025(4) 0.026(4) 0.005(3) 0.004(3) 0.006(3)
C411 0.018(4) 0.020(4) 0.017(4) 0.001(3) -0.002(3) 0.001(3)
C412 0.019(4) 0.024(4) 0.022(4) 0.011(3) 0.006(3) 0.004(3)
C413 0.026(4) 0.016(3) 0.026(4) 0.005(3) 0.006(3) 0.002(3)
C414 0.026(4) 0.021(4) 0.023(4) -0.006(3) 0.004(3) -0.015(3)
C415 0.027(4) 0.020(4) 0.026(4) 0.006(3) -0.005(3) -0.009(3)
C416 0.027(4) 0.017(3) 0.024(4) 0.000(3) 0.003(3) 0.001(3)
C51 0.015(4) 0.011(3) 0.025(4) -0.003(3) 0.002(3) -0.005(3)
C52 0.017(4) 0.013(3) 0.015(3) -0.007(3) -0.001(3) -0.002(3)
C53 0.023(4) 0.013(3) 0.005(3) 0.001(2) -0.006(3) 0.002(3)
C54 0.013(4) 0.017(3) 0.013(3) 0.001(3) -0.004(3) 0.007(3)
C55 0.016(4) 0.017(3) 0.019(3) -0.003(3) 0.001(3) -0.005(3)
C511 0.030(4) 0.011(3) 0.039(4) 0.005(3) 0.006(3) 0.000(3)
C521 0.023(4) 0.019(3) 0.020(4) 0.000(3) 0.004(3) 0.000(3)
C531 0.037(5) 0.024(4) 0.021(4) 0.002(3) 0.000(3) 0.008(3)
C541 0.027(4) 0.018(3) 0.029(4) 0.000(3) -0.003(3) 0.004(3)
C551 0.024(4) 0.026(4) 0.028(4) 0.001(3) 0.003(3) -0.002(3)
C61 0.021(4) 0.018(3) 0.017(4) -0.008(3) 0.002(3) -0.009(3)
C62 0.032(5) 0.027(4) 0.010(3) -0.003(3) -0.010(3) 0.013(3)
C63 0.036(5) 0.019(4) 0.014(3) 0.000(3) 0.004(3) 0.001(3)
C64 0.023(4) 0.019(3) 0.024(4) -0.005(3) 0.008(3) 0.001(3)
C65 0.029(4) 0.013(3) 0.022(4) -0.006(3) 0.003(3) -0.002(3)
C611 0.032(5) 0.035(4) 0.039(4) -0.006(3) 0.005(4) -0.004(4)
C621 0.048(5) 0.037(4) 0.025(4) 0.000(3) 0.000(4) 0.010(4)
C631 0.055(5) 0.032(4) 0.024(4) 0.006(3) 0.016(4) -0.001(4)
C641 0.028(4) 0.030(4) 0.035(4) -0.008(3) 0.012(3) 0.001(3)
C651 0.048(5) 0.015(3) 0.038(4) -0.002(3) 0.006(4) 0.001(3)
C71 0.019(4) 0.012(3) 0.021(4) -0.006(3) -0.004(3) -0.006(3)
C711 0.017(4) 0.011(3) 0.022(4) -0.002(3) 0.004(3) 0.002(3)
C712 0.023(4) 0.017(3) 0.031(4) 0.001(3) 0.001(3) 0.002(3)
C713 0.030(5) 0.018(4) 0.023(4) -0.008(3) 0.003(3) 0.007(3)
C714 0.030(5) 0.027(4) 0.043(5) 0.014(4) 0.014(4) 0.013(4)
C715 0.021(4) 0.021(4) 0.048(5) 0.003(3) 0.008(4) 0.000(3)
C716 0.026(4) 0.013(3) 0.033(4) -0.005(3) 0.003(3) 0.003(3)
C81 0.019(4) 0.008(3) 0.020(3) -0.006(3) -0.003(3) -0.007(3)
C811 0.017(4) 0.010(3) 0.023(4) 0.001(3) 0.001(3) 0.000(3)
C812 0.033(4) 0.021(4) 0.023(4) 0.000(3) 0.006(3) 0.001(3)
C813 0.042(5) 0.016(3) 0.026(4) 0.003(3) 0.002(4) 0.004(3)
C814 0.035(4) 0.023(4) 0.027(4) 0.010(3) -0.004(4) -0.008(3)
C815 0.025(4) 0.036(4) 0.023(4) 0.001(3) -0.001(3) -0.005(3)
C816 0.022(4) 0.023(4) 0.026(4) 0.004(3) 0.003(3) -0.001(3)

loop_
_atom_type_symbol
_atom_type_description
_atom_type_scat_dispersion_real
_atom_type_scat_dispersion_imag
_atom_type_scat_source
C C 0.0033 0.0016 'International Tables Vol C Tables 4.2.6.8 and 6.1.1.4'
H H 0.0000 0.0000 'International Tables Vol C Tables 4.2.6.8 and 6.1.1.4'
O O 0.0106 0.0060 'International Tables Vol C Tables 4.2.6.8 and 6.1.1.4'
F F 0.0171 0.0103 'International Tables Vol C Tables 4.2.6.8 and 6.1.1.4'
S S 0.1246 0.1234 'International Tables Vol C Tables 4.2.6.8 and 6.1.1.4'
N N 0.0061 0.0033 'International Tables Vol C Tables 4.2.6.8 and 6.1.1.4'
Zr Zr -2.9673 0.5597 'International Tables Vol C Tables 4.2.6.8 and 6.1.1.4'

loop_
_geom_angle_atom_site_label_1
_geom_angle_atom_site_label_2
_geom_angle_atom_site_label_3
_geom_angle
N1 Zr1 C31 70.26(19)
N1 Zr1 C23 90.49(19)
C31 Zr1 C23 127.26(19)
N1 Zr1 C21 124.97(18)
C31 Zr1 C21 96.8(2)
C23 Zr1 C21 54.5(2)
N1 Zr1 C13 128.59(19)
C31 Zr1 C13 108.77(19)
C23 Zr1 C13 120.83(19)
C21 Zr1 C13 106.38(19)
N1 Zr1 C12 114.0(2)
C31 Zr1 C12 136.31(19)
C23 Zr1 C12 96.42(18)
C21 Zr1 C12 111.2(2)
C13 Zr1 C12 32.44(19)
N1 Zr1 C25 93.42(18)
C31 Zr1 C25 77.51(19)
C23 Zr1 C25 54.42(19)
C21 Zr1 C25 32.64(19)
C13 Zr1 C25 137.65(19)
C12 Zr1 C25 141.09(19)
N1 Zr1 C24 73.58(18)
C31 Zr1 C24 94.79(19)
C23 Zr1 C24 32.70(18)
C21 Zr1 C24 53.87(18)
C13 Zr1 C24 151.68(19)
C12 Zr1 C24 128.71(18)
C25 Zr1 C24 32.47(18)
N1 Zr1 C22 122.90(18)
C31 Zr1 C22 128.6(2)
C23 Zr1 C22 32.88(19)
C21 Zr1 C22 32.6(2)
C13 Zr1 C22 98.31(19)
C12 Zr1 C22 87.35(19)
C25 Zr1 C22 53.97(19)
C24 Zr1 C22 53.79(18)
N1 Zr1 C15 74.58(18)
C31 Zr1 C15 89.9(2)
C23 Zr1 C15 132.75(19)
C21 Zr1 C15 160.45(19)
C13 Zr1 C15 54.09(19)
C12 Zr1 C15 53.69(19)
C25 Zr1 C15 165.10(19)
C24 Zr1 C15 143.98(19)
C22 Zr1 C15 140.3(2)
N1 Zr1 C14 101.81(19)
C31 Zr1 C14 82.87(19)
C23 Zr1 C14 149.87(19)
C21 Zr1 C14 130.30(19)
C13 Zr1 C14 32.55(19)
C12 Zr1 C14 53.45(18)
C25 Zr1 C14 149.41(19)
C24 Zr1 C14 175.34(19)
C22 Zr1 C14 130.69(19)
C15 Zr1 C14 32.40(19)
N1 Zr1 C11 81.71(19)
C31 Zr1 C11 121.9(2)
C23 Zr1 C11 101.86(19)
C21 Zr1 C11 139.9(2)
C13 Zr1 C11 54.36(19)
C12 Zr1 C11 32.6(2)
C25 Zr1 C11 155.93(19)
C24 Zr1 C11 124.96(18)
C22 Zr1 C11 109.4(2)
C15 Zr1 C11 32.71(19)
C14 Zr1 C11 53.98(18)
N3 Zr2 C81 70.6(2)
N3 Zr2 C63 87.39(18)
C81 Zr2 C63 128.3(2)
N3 Zr2 C54 130.47(18)
C81 Zr2 C54 119.89(19)
C63 Zr2 C54 110.1(2)
N3 Zr2 C62 73.05(18)
C81 Zr2 C62 95.2(2)
C63 Zr2 C62 33.2(2)
C54 Zr2 C62 141.7(2)
N3 Zr2 C55 101.62(18)
C81 Zr2 C55 133.60(19)
C63 Zr2 C55 95.6(2)
C54 Zr2 C55 33.44(18)
C62 Zr2 C55 127.2(2)
N3 Zr2 C53 117.47(17)
C81 Zr2 C53 87.7(2)
C63 Zr2 C53 142.8(2)
C54 Zr2 C53 32.73(18)
C62 Zr2 C53 169.39(17)
C55 Zr2 C53 54.47(18)
N3 Zr2 C64 119.56(18)
C81 Zr2 C64 134.17(19)
C63 Zr2 C64 32.22(18)
C54 Zr2 C64 88.49(19)
C62 Zr2 C64 54.0(2)
C55 Zr2 C64 90.37(19)
C53 Zr2 C64 117.38(19)
N3 Zr2 C51 75.98(18)
C81 Zr2 C51 105.18(19)
C63 Zr2 C51 114.06(19)
C54 Zr2 C51 54.50(18)
C62 Zr2 C51 134.36(19)
C55 Zr2 C51 32.65(18)
C53 Zr2 C51 53.87(18)
C64 Zr2 C51 120.63(19)
N3 Zr2 C61 96.69(19)
C81 Zr2 C61 81.48(19)
C63 Zr2 C61 54.6(2)
C54 Zr2 C61 131.64(19)
C62 Zr2 C61 33.13(19)
C55 Zr2 C61 144.25(19)
C53 Zr2 C61 138.18(18)
C64 Zr2 C61 53.9(2)
C51 Zr2 C61 167.36(18)
N3 Zr2 C52 85.05(17)
C81 Zr2 C52 79.30(19)
C63 Zr2 C52 146.4(2)
C54 Zr2 C52 54.46(18)
C62 Zr2 C52 157.98(18)
C55 Zr2 C52 54.31(18)
C53 Zr2 C52 32.63(17)
C64 Zr2 C52 141.9(2)
C51 Zr2 C52 32.42(18)
C61 Zr2 C52 158.91(18)
N3 Zr2 C65 126.43(18)
C81 Zr2 C65 103.10(19)
C63 Zr2 C65 54.09(18)
C54 Zr2 C65 99.65(19)
C62 Zr2 C65 54.18(19)
C55 Zr2 C65 116.22(19)
C53 Zr2 C65 115.22(18)
C64 Zr2 C65 32.63(19)
C51 Zr2 C65 148.9(2)
C61 Zr2 C65 32.3(2)
C52 Zr2 C65 147.78(18)
O1 N1 N2 117.7(5)
O1 N1 Zr1 122.1(4)
N2 N1 Zr1 120.1(3)
N1 N2 C1 116.6(4)
N1 N2 C41 115.2(5)
C1 N2 C41 128.1(5)
O2 N3 N4 117.4(4)
O2 N3 Zr2 122.0(4)
N4 N3 Zr2 120.0(3)
N3 N4 C71 115.0(4)
N3 N4 C2 120.4(5)
C71 N4 C2 124.6(5)
O3 S1 O4 115.4(3)
O3 S1 O5 115.9(3)
O4 S1 O5 114.3(3)
O3 S1 C4 102.9(3)
O4 S1 C4 103.0(3)
O5 S1 C4 102.6(3)
O8 S2 O6 117.8(3)
O8 S2 O7 113.8(4)
O6 S2 O7 113.5(3)
O8 S2 C3 103.7(3)
O6 S2 C3 104.0(3)
O7 S2 C3 101.4(3)
F4 C3 F6 108.0(5)
F4 C3 F5 105.6(5)
F6 C3 F5 104.7(5)
F4 C3 S2 113.6(5)
F6 C3 S2 112.8(4)
F5 C3 S2 111.6(5)
F2 C4 F1 107.6(5)
F2 C4 F3 106.1(5)
F1 C4 F3 105.6(6)
F2 C4 S1 111.7(5)
F1 C4 S1 113.1(4)
F3 C4 S1 112.3(4)
C12 C11 C15 106.4(5)
C12 C11 C111 125.6(6)
C15 C11 C111 127.2(6)
C12 C11 Zr1 73.0(3)
C15 C11 Zr1 73.3(3)
C111 C11 Zr1 126.5(4)
C13 C12 C11 109.5(5)
C13 C12 C121 126.0(6)
C11 C12 C121 123.1(5)
C13 C12 Zr1 73.7(3)
C11 C12 Zr1 74.4(3)
C121 C12 Zr1 129.0(4)
C12 C13 C14 107.2(5)
C12 C13 C131 125.4(6)
C14 C13 C131 127.0(5)
C12 C13 Zr1 73.8(3)
C14 C13 Zr1 74.3(3)
C131 C13 Zr1 123.4(4)
C15 C14 C13 108.5(5)
C15 C14 C141 122.6(6)
C13 C14 C141 128.0(5)
C15 C14 Zr1 73.6(3)
C13 C14 Zr1 73.2(3)
C141 C14 Zr1 128.0(4)
C14 C15 C11 108.3(5)
C14 C15 C151 125.0(5)
C11 C15 C151 126.0(5)
C14 C15 Zr1 74.0(3)
C11 C15 Zr1 74.0(3)
C151 C15 Zr1 125.1(4)
C22 C21 C25 108.1(5)
C22 C21 C211 125.4(6)
C25 C21 C211 125.9(6)
C22 C21 Zr1 74.3(3)
C25 C21 Zr1 74.0(3)
C211 C21 Zr1 124.8(4)
C21 C22 C23 108.1(5)
C21 C22 C221 123.4(6)
C23 C22 C221 127.0(6)
C21 C22 Zr1 73.2(3)
C23 C22 Zr1 72.5(3)
C221 C22 Zr1 131.2(4)
C24 C23 C22 107.2(5)
C24 C23 C231 125.8(5)
C22 C23 C231 126.4(6)
C24 C23 Zr1 74.5(3)
C22 C23 Zr1 74.6(3)
C231 C23 Zr1 123.3(4)
C25 C24 C23 108.8(5)
C25 C24 C241 125.2(5)
C23 C24 C241 125.3(5)
C25 C24 Zr1 73.7(3)
C23 C24 Zr1 72.8(3)
C241 C24 Zr1 126.9(4)
C24 C25 C21 107.7(5)
C24 C25 C251 125.8(5)
C21 C25 C251 125.3(5)
C24 C25 Zr1 73.8(3)
C21 C25 Zr1 73.4(3)
C251 C25 Zr1 128.6(4)
C41 C31 C311 124.1(5)
C41 C31 Zr1 117.0(4)
C311 C31 Zr1 118.6(4)
C316 C311 C312 115.5(5)
C316 C311 C31 117.7(5)
C312 C311 C31 126.7(5)
C313 C312 C311 121.1(5)
C312 C313 C314 121.2(6)
C315 C314 C313 119.1(6)
C314 C315 C316 119.6(6)
C315 C316 C311 123.4(6)
C31 C41 N2 117.5(5)
C31 C41 C411 129.0(5)
N2 C41 C411 113.5(5)
C412 C411 C416 119.2(5)
C412 C411 C41 120.8(5)
C416 C411 C41 119.9(5)
C413 C412 C411 120.4(5)
C412 C413 C414 120.6(5)
C415 C414 C413 119.2(6)
C414 C415 C416 120.7(6)
C415 C416 C411 120.0(5)
C52 C51 C55 108.9(5)
C52 C51 C511 126.6(5)
C55 C51 C511 123.7(5)
C52 C51 Zr2 74.1(3)
C55 C51 Zr2 72.9(3)
C511 C51 Zr2 127.2(4)
C51 C52 C53 107.4(5)
C51 C52 C521 125.5(5)
C53 C52 C521 126.5(5)
C51 C52 Zr2 73.5(3)
C53 C52 Zr2 72.6(3)
C521 C52 Zr2 126.5(4)
C54 C53 C52 109.1(5)
C54 C53 C531 124.2(5)
C52 C53 C531 125.6(5)
C54 C53 Zr2 73.1(3)
C52 C53 Zr2 74.8(3)
C531 C53 Zr2 127.7(4)
C53 C54 C55 107.3(4)
C53 C54 C541 125.0(5)
C55 C54 C541 126.4(5)
C53 C54 Zr2 74.1(3)
C55 C54 Zr2 73.7(3)
C541 C54 Zr2 127.7(4)
C51 C55 C54 107.4(5)
C51 C55 C551 124.6(5)
C54 C55 C551 126.8(5)
C51 C55 Zr2 74.5(3)
C54 C55 Zr2 72.9(3)
C551 C55 Zr2 128.0(4)
C65 C61 C62 107.8(5)
C65 C61 C611 127.3(5)
C62 C61 C611 123.7(6)
C65 C61 Zr2 74.4(3)
C62 C61 Zr2 72.5(3)
C611 C61 Zr2 128.5(4)
C63 C62 C61 107.3(5)
C63 C62 C621 127.0(6)
C61 C62 C621 124.2(6)
C63 C62 Zr2 73.0(3)
C61 C62 Zr2 74.4(3)
C621 C62 Zr2 129.4(4)
C64 C63 C62 108.2(5)
C64 C63 C631 126.2(6)
C62 C63 C631 125.1(5)
C64 C63 Zr2 75.0(3)
C62 C63 Zr2 73.9(3)
C631 C63 Zr2 123.5(4)
C63 C64 C65 108.9(5)
C63 C64 C641 126.2(5)
C65 C64 C641 123.1(5)
C63 C64 Zr2 72.8(3)
C65 C64 Zr2 74.5(3)
C641 C64 Zr2 130.8(4)
C61 C65 C64 107.8(5)
C61 C65 C651 127.6(6)
C64 C65 C651 123.8(6)
C61 C65 Zr2 73.3(3)
C64 C65 Zr2 72.8(3)
C651 C65 Zr2 127.5(4)
C81 C71 N4 117.5(5)
C81 C71 C711 128.9(5)
N4 C71 C711 113.5(5)
C716 C711 C712 118.3(5)
C716 C711 C71 121.3(5)
C712 C711 C71 120.3(5)
C713 C712 C711 120.8(6)
C712 C713 C714 120.2(6)
C713 C714 C715 119.2(6)
C716 C715 C714 121.1(6)
C715 C716 C711 120.2(6)
C71 C81 C811 123.2(6)
C71 C81 Zr2 116.5(4)
C811 C81 Zr2 120.0(4)
C812 C811 C816 115.3(5)
C812 C811 C81 118.6(5)
C816 C811 C81 126.0(5)
C813 C812 C811 123.5(6)
C814 C813 C812 119.5(6)
C813 C814 C815 119.8(6)
C816 C815 C814 120.5(6)
C815 C816 C811 121.3(6)

loop_
_geom_bond_atom_site_label_1
_geom_bond_atom_site_label_2
_geom_bond_distance
Zr1 N1 2.262(5)
Zr1 C31 2.309(6)
Zr1 C23 2.505(5)
Zr1 C21 2.517(6)
Zr1 C13 2.523(5)
Zr1 C12 2.524(6)
Zr1 C25 2.526(6)
Zr1 C24 2.527(5)
Zr1 C22 2.531(6)
Zr1 C15 2.533(6)
Zr1 C14 2.537(5)
Zr1 C11 2.543(6)
Zr2 N3 2.250(5)
Zr2 C81 2.311(6)
Zr2 C63 2.505(6)
Zr2 C54 2.507(6)
Zr2 C62 2.516(6)
Zr2 C55 2.518(6)
Zr2 C53 2.520(5)
Zr2 C64 2.532(6)
Zr2 C51 2.540(6)
Zr2 C61 2.541(6)
Zr2 C52 2.548(5)
Zr2 C65 2.554(6)
N1 O1 1.256(6)
N1 N2 1.318(7)
N2 C1 1.457(8)
N2 C41 1.458(8)
N3 O2 1.256(6)
N3 N4 1.331(7)
N4 C71 1.454(7)
N4 C2 1.467(7)
O3 S1 1.421(5)
O4 S1 1.437(4)
O5 S1 1.438(5)
O6 S2 1.430(4)
O7 S2 1.452(5)
O8 S2 1.404(5)
F1 C4 1.333(7)
F2 C4 1.325(7)
F3 C4 1.345(8)
F4 C3 1.323(8)
F5 C3 1.339(7)
F6 C3 1.324(7)
S1 C4 1.829(7)
S2 C3 1.796(7)
C11 C12 1.423(9)
C11 C15 1.429(8)
C11 C111 1.506(8)
C12 C13 1.410(8)
C12 C121 1.505(8)
C13 C14 1.418(8)
C13 C131 1.507(9)
C14 C15 1.415(8)
C14 C141 1.513(8)
C15 C151 1.503(9)
C21 C22 1.417(9)
C21 C25 1.417(8)
C21 C211 1.503(8)
C22 C23 1.426(8)
C22 C221 1.498(8)
C23 C24 1.417(8)
C23 C231 1.505(9)
C24 C25 1.413(8)
C24 C241 1.503(8)
C25 C251 1.499(8)
C31 C41 1.323(8)
C31 C311 1.485(8)
C311 C316 1.393(8)
C311 C312 1.414(8)
C312 C313 1.370(8)
C313 C314 1.395(8)
C314 C315 1.360(8)
C315 C316 1.384(8)
C41 C411 1.509(8)
C411 C412 1.390(8)
C411 C416 1.391(8)
C412 C413 1.376(8)
C413 C414 1.386(8)
C414 C415 1.382(8)
C415 C416 1.383(8)
C51 C52 1.420(8)
C51 C55 1.422(8)
C51 C511 1.502(8)
C52 C53 1.424(8)
C52 C521 1.491(8)
C53 C54 1.417(8)
C53 C531 1.491(8)
C54 C55 1.446(8)
C54 C541 1.483(8)
C55 C551 1.498(8)
C61 C65 1.416(9)
C61 C62 1.442(8)
C61 C611 1.494(9)
C62 C63 1.433(9)
C62 C621 1.484(9)
C63 C64 1.398(8)
C63 C631 1.520(8)
C64 C65 1.429(8)
C64 C641 1.500(9)
C65 C651 1.502(8)
C71 C81 1.333(8)
C71 C711 1.488(8)
C711 C716 1.389(9)
C711 C712 1.399(8)
C712 C713 1.378(8)
C713 C714 1.379(9)
C714 C715 1.380(9)
C715 C716 1.379(8)
C81 C811 1.476(8)
C811 C812 1.391(8)
C811 C816 1.419(8)
C812 C813 1.384(8)
C813 C814 1.361(9)
C814 C815 1.387(9)
C815 C816 1.383(8)

loop_
_geom_torsion_atom_site_label_1
_geom_torsion_atom_site_label_2
_geom_torsion_atom_site_label_3
_geom_torsion_atom_site_label_4
_geom_torsion
C31 Zr1 N1 O1 177.4(5)
C23 Zr1 N1 O1 -52.8(4)
C21 Zr1 N1 O1 -98.2(4)
C13 Zr1 N1 O1 78.7(5)
C12 Zr1 N1 O1 44.4(5)
C25 Zr1 N1 O1 -107.2(4)
C24 Zr1 N1 O1 -81.2(4)
C22 Zr1 N1 O1 -58.8(5)
C15 Zr1 N1 O1 81.7(4)
C14 Zr1 N1 O1 99.5(4)
C11 Zr1 N1 O1 49.1(4)
C31 Zr1 N1 N2 1.3(4)
C23 Zr1 N1 N2 131.1(4)
C21 Zr1 N1 N2 85.7(4)
C13 Zr1 N1 N2 -97.4(4)
C12 Zr1 N1 N2 -131.6(4)
C25 Zr1 N1 N2 76.7(4)
C24 Zr1 N1 N2 102.8(4)
C22 Zr1 N1 N2 125.2(4)
C15 Zr1 N1 N2 -94.3(4)
C14 Zr1 N1 N2 -76.6(4)
C11 Zr1 N1 N2 -127.0(4)
O1 N1 N2 C1 -1.2(7)
Zr1 N1 N2 C1 175.1(4)
O1 N1 N2 C41 -178.4(5)
Zr1 N1 N2 C41 -2.2(6)
C81 Zr2 N3 O2 175.3(5)
C63 Zr2 N3 O2 42.9(4)
C54 Zr2 N3 O2 -71.5(5)
C62 Zr2 N3 O2 73.3(4)
C55 Zr2 N3 O2 -52.3(4)
C53 Zr2 N3 O2 -108.1(4)
C64 Zr2 N3 O2 44.8(5)
C51 Zr2 N3 O2 -72.7(4)
C61 Zr2 N3 O2 96.8(4)
C52 Zr2 N3 O2 -104.3(4)
C65 Zr2 N3 O2 83.1(5)
C81 Zr2 N3 N4 4.1(4)
C63 Zr2 N3 N4 -128.3(4)
C54 Zr2 N3 N4 117.3(4)
C62 Zr2 N3 N4 -97.9(4)
C55 Zr2 N3 N4 136.5(4)
C53 Zr2 N3 N4 80.7(4)
C64 Zr2 N3 N4 -126.4(4)
C51 Zr2 N3 N4 116.1(4)
C61 Zr2 N3 N4 -74.4(4)
C52 Zr2 N3 N4 84.5(4)
C65 Zr2 N3 N4 -88.1(4)
O2 N3 N4 C71 -179.0(5)
Zr2 N3 N4 C71 -7.5(6)
O2 N3 N4 C2 -2.2(7)
Zr2 N3 N4 C2 169.4(4)
O8 S2 C3 F4 -178.1(5)
O6 S2 C3 F4 58.2(5)
O7 S2 C3 F4 -59.9(5)
O8 S2 C3 F6 -54.8(6)
O6 S2 C3 F6 -178.5(5)
O7 S2 C3 F6 63.4(5)
O8 S2 C3 F5 62.7(5)
O6 S2 C3 F5 -61.0(5)
O7 S2 C3 F5 -179.0(5)
O3 S1 C4 F2 177.6(4)
O4 S1 C4 F2 57.3(5)
O5 S1 C4 F2 -61.7(5)
O3 S1 C4 F1 -60.9(5)
O4 S1 C4 F1 178.8(5)
O5 S1 C4 F1 59.8(6)
O3 S1 C4 F3 58.5(5)
O4 S1 C4 F3 -61.8(5)
O5 S1 C4 F3 179.2(5)
N1 Zr1 C11 C12 -172.1(4)
C31 Zr1 C11 C12 127.4(3)
C23 Zr1 C11 C12 -83.3(3)
C21 Zr1 C11 C12 -35.5(5)
C13 Zr1 C11 C12 36.3(3)
C25 Zr1 C11 C12 -92.4(5)
C24 Zr1 C11 C12 -108.9(3)
C22 Zr1 C11 C12 -50.0(4)
C15 Zr1 C11 C12 113.6(5)
C14 Zr1 C11 C12 76.7(3)
N1 Zr1 C11 C15 74.3(3)
C31 Zr1 C11 C15 13.8(4)
C23 Zr1 C11 C15 163.1(3)
C21 Zr1 C11 C15 -149.1(3)
C13 Zr1 C11 C15 -77.3(3)
C12 Zr1 C11 C15 -113.6(5)
C25 Zr1 C11 C15 154.0(4)
C24 Zr1 C11 C15 137.5(3)
C22 Zr1 C11 C15 -163.6(3)
C14 Zr1 C11 C15 -36.9(3)
N1 Zr1 C11 C111 -50.0(5)
C31 Zr1 C11 C111 -110.5(5)
C23 Zr1 C11 C111 38.8(6)
C21 Zr1 C11 C111 86.6(6)
C13 Zr1 C11 C111 158.4(6)
C12 Zr1 C11 C111 122.1(7)
C25 Zr1 C11 C111 29.7(8)
C24 Zr1 C11 C111 13.2(6)
C22 Zr1 C11 C111 72.1(6)
C15 Zr1 C11 C111 -124.3(7)
C14 Zr1 C11 C111 -161.2(6)
C15 C11 C12 C13 0.2(7)
C111 C11 C12 C13 171.0(6)
Zr1 C11 C12 C13 -65.9(4)
C15 C11 C12 C121 -167.1(5)
C111 C11 C12 C121 3.6(9)
Zr1 C11 C12 C121 126.7(5)
C15 C11 C12 Zr1 66.2(4)
C111 C11 C12 Zr1 -123.1(6)
N1 Zr1 C12 C13 124.9(4)
C31 Zr1 C12 C13 38.9(5)
C23 Zr1 C12 C13 -141.7(4)
C21 Zr1 C12 C13 -87.3(4)
C25 Zr1 C12 C13 -104.1(4)
C24 Zr1 C12 C13 -147.4(3)
C22 Zr1 C12 C13 -110.0(4)
C15 Zr1 C12 C13 78.4(4)
C14 Zr1 C12 C13 37.8(3)
C11 Zr1 C12 C13 116.3(5)
N1 Zr1 C12 C11 8.6(4)
C31 Zr1 C12 C11 -77.5(4)
C23 Zr1 C12 C11 102.0(3)
C21 Zr1 C12 C11 156.3(3)
C13 Zr1 C12 C11 -116.3(5)
C25 Zr1 C12 C11 139.6(4)
C24 Zr1 C12 C11 96.3(4)
C22 Zr1 C12 C11 133.7(3)
C15 Zr1 C12 C11 -37.9(3)
C14 Zr1 C12 C11 -78.5(4)
N1 Zr1 C12 C121 -111.6(5)
C31 Zr1 C12 C121 162.3(5)
C23 Zr1 C12 C121 -18.2(6)
C21 Zr1 C12 C121 36.1(6)
C13 Zr1 C12 C121 123.5(7)
C25 Zr1 C12 C121 19.3(7)
C24 Zr1 C12 C121 -23.9(7)
C22 Zr1 C12 C121 13.4(6)
C15 Zr1 C12 C121 -158.1(6)
C14 Zr1 C12 C121 161.3(6)
C11 Zr1 C12 C121 -120.2(7)
C11 C12 C13 C14 -1.0(7)
C121 C12 C13 C14 165.9(5)
Zr1 C12 C13 C14 -67.4(4)
C11 C12 C13 C131 -173.9(5)
C121 C12 C13 C131 -7.0(9)
Zr1 C12 C13 C131 119.8(6)
C11 C12 C13 Zr1 66.4(4)
C121 C12 C13 Zr1 -126.8(6)
N1 Zr1 C13 C12 -73.4(4)
C31 Zr1 C13 C12 -152.8(4)
C23 Zr1 C13 C12 45.9(4)
C21 Zr1 C13 C12 103.9(4)
C25 Zr1 C13 C12 115.3(4)
C24 Zr1 C13 C12 62.5(6)
C22 Zr1 C13 C12 71.5(4)
C15 Zr1 C13 C12 -77.1(4)
C14 Zr1 C13 C12 -113.7(5)
C11 Zr1 C13 C12 -36.5(4)
N1 Zr1 C13 C14 40.2(4)
C31 Zr1 C13 C14 -39.1(4)
C23 Zr1 C13 C14 159.5(3)
C21 Zr1 C13 C14 -142.4(3)
C12 Zr1 C13 C14 113.7(5)
C25 Zr1 C13 C14 -131.0(4)
C24 Zr1 C13 C14 176.2(4)
C22 Zr1 C13 C14 -174.8(3)
C15 Zr1 C13 C14 36.6(3)
C11 Zr1 C13 C14 77.2(4)
N1 Zr1 C13 C131 164.5(4)
C31 Zr1 C13 C131 85.2(5)
C23 Zr1 C13 C131 -76.2(5)
C21 Zr1 C13 C131 -18.1(5)
C12 Zr1 C13 C131 -122.0(7)
C25 Zr1 C13 C131 -6.7(6)
C24 Zr1 C13 C131 -59.6(7)
C22 Zr1 C13 C131 -50.5(5)
C15 Zr1 C13 C131 160.9(6)
C14 Zr1 C13 C131 124.3(6)
C11 Zr1 C13 C131 -158.5(6)
C12 C13 C14 C15 1.4(6)
C131 C13 C14 C15 174.1(5)
Zr1 C13 C14 C15 -65.7(4)
C12 C13 C14 C141 -167.5(5)
C131 C13 C14 C141 5.3(10)
Zr1 C13 C14 C141 125.5(6)
C12 C13 C14 Zr1 67.1(4)
C131 C13 C14 Zr1 -120.2(6)
N1 Zr1 C14 C15 -33.2(4)
C31 Zr1 C14 C15 -101.3(4)
C23 Zr1 C14 C15 79.0(5)
C21 Zr1 C14 C15 165.8(3)
C13 Zr1 C14 C15 115.7(5)
C12 Zr1 C14 C15 78.0(4)
C25 Zr1 C14 C15 -151.5(4)
C24 Zr1 C14 C15 -41(2)
C22 Zr1 C14 C15 122.5(4)
C11 Zr1 C14 C15 37.3(3)
N1 Zr1 C14 C13 -148.9(3)
C31 Zr1 C14 C13 143.0(4)
C23 Zr1 C14 C13 -36.7(6)
C21 Zr1 C14 C13 50.1(4)
C12 Zr1 C14 C13 -37.7(4)
C25 Zr1 C14 C13 92.8(5)
C24 Zr1 C14 C13 -157(2)
C22 Zr1 C14 C13 6.8(5)
C15 Zr1 C14 C13 -115.7(5)
C11 Zr1 C14 C13 -78.5(4)
N1 Zr1 C14 C141 85.6(5)
C31 Zr1 C14 C141 17.6(5)
C23 Zr1 C14 C141 -162.2(5)
C21 Zr1 C14 C141 -75.3(6)
C13 Zr1 C14 C141 -125.4(7)
C12 Zr1 C14 C141 -163.1(6)
C25 Zr1 C14 C141 -32.6(8)
C24 Zr1 C14 C141 78(2)
C22 Zr1 C14 C141 -118.6(5)
C15 Zr1 C14 C141 118.9(7)
C11 Zr1 C14 C141 156.1(6)
C13 C14 C15 C11 -1.2(6)
C141 C14 C15 C11 168.3(5)
Zr1 C14 C15 C11 -66.6(4)
C13 C14 C15 C151 -172.7(5)
C141 C14 C15 C151 -3.1(9)
Zr1 C14 C15 C151 122.0(6)
C13 C14 C15 Zr1 65.4(4)
C141 C14 C15 Zr1 -125.1(5)
C12 C11 C15 C14 0.6(6)
C111 C11 C15 C14 -169.9(6)
Zr1 C11 C15 C14 66.6(4)
C12 C11 C15 C151 171.9(6)
C111 C11 C15 C151 1.4(10)
Zr1 C11 C15 C151 -122.1(6)
C12 C11 C15 Zr1 -66.0(4)
C111 C11 C15 Zr1 123.5(6)
N1 Zr1 C15 C14 146.2(4)
C31 Zr1 C15 C14 76.7(4)
C23 Zr1 C15 C14 -137.9(3)
C21 Zr1 C15 C14 -33.9(7)
C13 Zr1 C15 C14 -36.8(3)
C12 Zr1 C15 C14 -77.2(4)
C25 Zr1 C15 C14 109.0(7)
C24 Zr1 C15 C14 174.8(3)
C22 Zr1 C15 C14 -90.5(4)
C11 Zr1 C15 C14 -115.0(5)
N1 Zr1 C15 C11 -98.8(3)
C31 Zr1 C15 C11 -168.3(3)
C23 Zr1 C15 C11 -22.8(4)
C21 Zr1 C15 C11 81.1(7)
C13 Zr1 C15 C11 78.2(4)
C12 Zr1 C15 C11 37.8(3)
C25 Zr1 C15 C11 -136.0(7)
C24 Zr1 C15 C11 -70.2(5)
C22 Zr1 C15 C11 24.6(5)
C14 Zr1 C15 C11 115.0(5)
N1 Zr1 C15 C151 24.3(5)
C31 Zr1 C15 C151 -45.2(5)
C23 Zr1 C15 C151 100.3(5)
C21 Zr1 C15 C151 -155.8(5)
C13 Zr1 C15 C151 -158.6(6)
C12 Zr1 C15 C151 160.9(6)
C25 Zr1 C15 C151 -12.9(10)
C24 Zr1 C15 C151 52.9(6)
C22 Zr1 C15 C151 147.7(5)
C14 Zr1 C15 C151 -121.9(7)
C11 Zr1 C15 C151 123.1(6)
N1 Zr1 C21 C22 97.8(4)
C31 Zr1 C21 C22 168.5(3)
C23 Zr1 C21 C22 36.9(3)
C13 Zr1 C21 C22 -79.6(3)
C12 Zr1 C21 C22 -45.7(4)
C25 Zr1 C21 C22 114.7(5)
C24 Zr1 C21 C22 77.5(3)
C15 Zr1 C21 C22 -82.0(6)
C14 Zr1 C21 C22 -105.1(3)
C11 Zr1 C21 C22 -26.0(5)
N1 Zr1 C21 C25 -16.8(4)
C31 Zr1 C21 C25 53.8(3)
C23 Zr1 C21 C25 -77.8(4)
C13 Zr1 C21 C25 165.7(3)
C12 Zr1 C21 C25 -160.3(3)
C24 Zr1 C21 C25 -37.2(3)
C22 Zr1 C21 C25 -114.7(5)
C15 Zr1 C21 C25 163.3(5)
C14 Zr1 C21 C25 140.2(3)
C11 Zr1 C21 C25 -140.7(3)
N1 Zr1 C21 C211 -139.7(5)
C31 Zr1 C21 C211 -69.1(5)
C23 Zr1 C21 C211 159.3(6)
C13 Zr1 C21 C211 42.8(6)
C12 Zr1 C21 C211 76.8(5)
C25 Zr1 C21 C211 -122.9(7)
C24 Zr1 C21 C211 -160.1(6)
C22 Zr1 C21 C211 122.4(7)
C15 Zr1 C21 C211 40.4(9)
C14 Zr1 C21 C211 17.3(6)
C11 Zr1 C21 C211 96.4(6)
C25 C21 C22 C23 2.2(7)
C211 C21 C22 C23 173.6(5)
Zr1 C21 C22 C23 -64.6(4)
C25 C21 C22 C221 -164.5(5)
C211 C21 C22 C221 6.8(9)
Zr1 C21 C22 C221 128.6(6)
C25 C21 C22 Zr1 66.8(4)
C211 C21 C22 Zr1 -121.8(6)
N1 Zr1 C22 C21 -104.8(3)
C31 Zr1 C22 C21 -14.7(4)
C23 Zr1 C22 C21 -115.8(5)
C13 Zr1 C22 C21 107.5(3)
C12 Zr1 C22 C21 138.1(3)
C25 Zr1 C22 C21 -37.3(3)
C24 Zr1 C22 C21 -77.8(4)
C15 Zr1 C22 C21 148.8(3)
C14 Zr1 C22 C21 103.8(4)
C11 Zr1 C22 C21 162.5(3)
N1 Zr1 C22 C23 11.0(4)
C31 Zr1 C22 C23 101.1(4)
C21 Zr1 C22 C23 115.8(5)
C13 Zr1 C22 C23 -136.7(3)
C12 Zr1 C22 C23 -106.1(4)
C25 Zr1 C22 C23 78.5(4)
C24 Zr1 C22 C23 38.0(3)
C15 Zr1 C22 C23 -95.5(4)
C14 Zr1 C22 C23 -140.4(3)
C11 Zr1 C22 C23 -81.7(4)
N1 Zr1 C22 C221 135.2(6)
C31 Zr1 C22 C221 -134.7(6)
C23 Zr1 C22 C221 124.2(8)
C21 Zr1 C22 C221 -120.0(7)
C13 Zr1 C22 C221 -12.5(6)
C12 Zr1 C22 C221 18.1(6)
C25 Zr1 C22 C221 -157.3(7)
C24 Zr1 C22 C221 162.2(7)
C15 Zr1 C22 C221 28.8(7)
C14 Zr1 C22 C221 -16.2(7)
C11 Zr1 C22 C221 42.5(6)
C21 C22 C23 C24 -2.9(6)
C221 C22 C23 C24 163.2(6)
Zr1 C22 C23 C24 -67.9(4)
C21 C22 C23 C231 -174.7(6)
C221 C22 C23 C231 -8.6(10)
Zr1 C22 C23 C231 120.3(6)
C21 C22 C23 Zr1 65.0(4)
C221 C22 C23 Zr1 -128.8(6)
N1 Zr1 C23 C24 -57.5(4)
C31 Zr1 C23 C24 7.8(5)
C21 Zr1 C23 C24 76.7(4)
C13 Zr1 C23 C24 165.4(3)
C12 Zr1 C23 C24 -171.8(4)
C25 Zr1 C23 C24 36.3(3)
C22 Zr1 C23 C24 113.3(5)
C15 Zr1 C23 C24 -126.8(4)
C14 Zr1 C23 C24 -172.5(4)
C11 Zr1 C23 C24 -139.2(3)
N1 Zr1 C23 C22 -170.8(4)
C31 Zr1 C23 C22 -105.5(4)
C21 Zr1 C23 C22 -36.6(3)
C13 Zr1 C23 C22 52.2(4)
C12 Zr1 C23 C22 75.0(4)
C25 Zr1 C23 C22 -77.0(4)
C24 Zr1 C23 C22 -113.3(5)
C15 Zr1 C23 C22 119.9(4)
C14 Zr1 C23 C22 74.2(5)
C11 Zr1 C23 C22 107.6(4)
N1 Zr1 C23 C231 65.5(5)
C31 Zr1 C23 C231 130.8(5)
C21 Zr1 C23 C231 -160.3(6)
C13 Zr1 C23 C231 -71.5(5)
C12 Zr1 C23 C231 -48.8(5)
C25 Zr1 C23 C231 159.3(6)
C24 Zr1 C23 C231 123.0(7)
C22 Zr1 C23 C231 -123.7(6)
C15 Zr1 C23 C231 -3.8(6)
C14 Zr1 C23 C231 -49.5(7)
C11 Zr1 C23 C231 -16.2(5)
C22 C23 C24 C25 2.5(6)
C231 C23 C24 C25 174.4(6)
Zr1 C23 C24 C25 -65.5(4)
C22 C23 C24 C241 -168.6(6)
C231 C23 C24 C241 3.3(10)
Zr1 C23 C24 C241 123.4(6)
C22 C23 C24 Zr1 68.0(4)
C231 C23 C24 Zr1 -120.2(6)
N1 Zr1 C24 C25 -125.4(4)
C31 Zr1 C24 C25 -57.6(4)
C23 Zr1 C24 C25 116.2(5)
C21 Zr1 C24 C25 37.4(3)
C13 Zr1 C24 C25 89.2(5)
C12 Zr1 C24 C25 126.7(4)
C22 Zr1 C24 C25 78.0(4)
C15 Zr1 C24 C25 -154.1(4)
C14 Zr1 C24 C25 -117(2)
C11 Zr1 C24 C25 167.5(3)
N1 Zr1 C24 C23 118.4(4)
C31 Zr1 C24 C23 -173.8(4)
C21 Zr1 C24 C23 -78.8(4)
C13 Zr1 C24 C23 -27.1(6)
C12 Zr1 C24 C23 10.5(5)
C25 Zr1 C24 C23 -116.2(5)
C22 Zr1 C24 C23 -38.2(4)
C15 Zr1 C24 C23 89.7(5)
C14 Zr1 C24 C23 127(2)
C11 Zr1 C24 C23 51.3(4)
N1 Zr1 C24 C241 -3.2(5)
C31 Zr1 C24 C241 64.6(5)
C23 Zr1 C24 C241 -121.6(7)
C21 Zr1 C24 C241 159.5(6)
C13 Zr1 C24 C241 -148.7(5)
C12 Zr1 C24 C241 -111.1(5)
C25 Zr1 C24 C241 122.2(7)
C22 Zr1 C24 C241 -159.8(6)
C15 Zr1 C24 C241 -31.9(7)
C14 Zr1 C24 C241 5(3)
C11 Zr1 C24 C241 -70.3(6)
C23 C24 C25 C21 -1.2(6)
C241 C24 C25 C21 169.9(6)
Zr1 C24 C25 C21 -66.1(4)
C23 C24 C25 C251 -168.9(6)
C241 C24 C25 C251 2.3(9)
Zr1 C24 C25 C251 126.3(6)
C23 C24 C25 Zr1 64.8(4)
C241 C24 C25 Zr1 -124.0(6)
C22 C21 C25 C24 -0.6(6)
C211 C21 C25 C24 -171.9(6)
Zr1 C21 C25 C24 66.4(4)
C22 C21 C25 C251 167.1(5)
C211 C21 C25 C251 -4.2(9)
Zr1 C21 C25 C251 -125.9(6)
C22 C21 C25 Zr1 -67.0(4)
C211 C21 C25 Zr1 121.7(6)
N1 Zr1 C25 C24 51.6(3)
C31 Zr1 C25 C24 120.5(4)
C23 Zr1 C25 C24 -36.6(3)
C21 Zr1 C25 C24 -114.7(5)
C13 Zr1 C25 C24 -135.3(3)
C12 Zr1 C25 C24 -84.7(4)
C22 Zr1 C25 C24 -77.4(4)
C15 Zr1 C25 C24 87.3(8)
C14 Zr1 C25 C24 171.8(4)
C11 Zr1 C25 C24 -25.7(6)
N1 Zr1 C25 C21 166.2(3)
C31 Zr1 C25 C21 -124.8(4)
C23 Zr1 C25 C21 78.1(4)
C13 Zr1 C25 C21 -20.6(5)
C12 Zr1 C25 C21 30.0(5)
C24 Zr1 C25 C21 114.7(5)
C22 Zr1 C25 C21 37.2(3)
C15 Zr1 C25 C21 -158.0(6)
C14 Zr1 C25 C21 -73.5(5)
C11 Zr1 C25 C21 89.0(5)
N1 Zr1 C25 C251 -71.6(5)
C31 Zr1 C25 C251 -2.7(5)
C23 Zr1 C25 C251 -159.7(6)
C21 Zr1 C25 C251 122.2(7)
C13 Zr1 C25 C251 101.6(5)
C12 Zr1 C25 C251 152.1(5)
C24 Zr1 C25 C251 -123.2(7)
C22 Zr1 C25 C251 159.4(6)
C15 Zr1 C25 C251 -35.9(10)
C14 Zr1 C25 C251 48.7(7)
C11 Zr1 C25 C251 -148.8(5)
N1 Zr1 C31 C41 -0.1(4)
C23 Zr1 C31 C41 -75.0(5)
C21 Zr1 C31 C41 -124.9(5)
C13 Zr1 C31 C41 125.2(4)
C12 Zr1 C31 C41 104.4(5)
C25 Zr1 C31 C41 -98.4(5)
C24 Zr1 C31 C41 -70.8(5)
C22 Zr1 C31 C41 -117.0(5)
C15 Zr1 C31 C41 73.5(5)
C14 Zr1 C31 C41 105.2(5)
C11 Zr1 C31 C41 66.1(5)
N1 Zr1 C31 C311 174.0(5)
C23 Zr1 C31 C311 99.1(4)
C21 Zr1 C31 C311 49.2(4)
C13 Zr1 C31 C311 -60.7(5)
C12 Zr1 C31 C311 -81.6(5)
C25 Zr1 C31 C311 75.7(4)
C24 Zr1 C31 C311 103.3(4)
C22 Zr1 C31 C311 57.1(5)
C15 Zr1 C31 C311 -112.4(4)
C14 Zr1 C31 C311 -80.7(4)
C11 Zr1 C31 C311 -119.8(4)
C41 C31 C311 C316 -158.8(6)
Zr1 C31 C311 C316 27.5(7)
C41 C31 C311 C312 25.6(9)
Zr1 C31 C311 C312 -148.0(5)
C316 C311 C312 C313 3.6(8)
C31 C311 C312 C313 179.2(5)
C311 C312 C313 C314 -1.3(9)
C312 C313 C314 C315 -0.2(9)
C313 C314 C315 C316 -0.8(9)
C314 C315 C316 C311 3.4(9)
C312 C311 C316 C315 -4.7(9)
C31 C311 C316 C315 179.2(6)
C311 C31 C41 N2 -174.7(5)
Zr1 C31 C41 N2 -1.0(7)
C311 C31 C41 C411 3.4(10)
Zr1 C31 C41 C411 177.1(5)
N1 N2 C41 C31 2.1(7)
C1 N2 C41 C31 -174.8(6)
N1 N2 C41 C411 -176.3(5)
C1 N2 C41 C411 6.8(8)
C31 C41 C411 C412 -115.2(7)
N2 C41 C411 C412 62.9(7)
C31 C41 C411 C416 60.0(9)
N2 C41 C411 C416 -121.9(6)
C416 C411 C412 C413 0.2(9)
C41 C411 C412 C413 175.5(6)
C411 C412 C413 C414 -0.1(9)
C412 C413 C414 C415 0.2(9)
C413 C414 C415 C416 -0.5(9)
C414 C415 C416 C411 0.7(9)
C412 C411 C416 C415 -0.5(9)
C41 C411 C416 C415 -175.8(6)
N3 Zr2 C51 C52 -103.1(3)
C81 Zr2 C51 C52 -38.2(4)
C63 Zr2 C51 C52 176.2(3)
C54 Zr2 C51 C52 78.0(3)
C62 Zr2 C51 C52 -151.5(3)
C55 Zr2 C51 C52 116.1(5)
C53 Zr2 C51 C52 37.3(3)
C64 Zr2 C51 C52 140.6(3)
C61 Zr2 C51 C52 -158.8(8)
C65 Zr2 C51 C52 116.4(4)
N3 Zr2 C51 C55 140.8(4)
C81 Zr2 C51 C55 -154.3(3)
C63 Zr2 C51 C55 60.1(4)
C54 Zr2 C51 C55 -38.1(3)
C62 Zr2 C51 C55 92.4(4)
C53 Zr2 C51 C55 -78.8(3)
C64 Zr2 C51 C55 24.5(4)
C61 Zr2 C51 C55 85.1(9)
C52 Zr2 C51 C55 -116.1(5)
C65 Zr2 C51 C55 0.3(5)
N3 Zr2 C51 C511 21.1(5)
C81 Zr2 C51 C511 86.1(5)
C63 Zr2 C51 C511 -59.5(5)
C54 Zr2 C51 C511 -157.8(6)
C62 Zr2 C51 C511 -27.2(6)
C55 Zr2 C51 C511 -119.6(6)
C53 Zr2 C51 C511 161.6(6)
C64 Zr2 C51 C511 -95.2(5)
C61 Zr2 C51 C511 -34.5(12)
C52 Zr2 C51 C511 124.3(7)
C65 Zr2 C51 C511 -119.3(5)
C55 C51 C52 C53 -0.1(7)
C511 C51 C52 C53 170.0(6)
Zr2 C51 C52 C53 -65.2(4)
C55 C51 C52 C521 -171.5(6)
C511 C51 C52 C521 -1.5(10)
Zr2 C51 C52 C521 123.4(6)
C55 C51 C52 Zr2 65.1(4)
C511 C51 C52 Zr2 -124.9(6)
N3 Zr2 C52 C51 71.5(3)
C81 Zr2 C52 C51 142.6(4)
C63 Zr2 C52 C51 -6.2(5)
C54 Zr2 C52 C51 -78.1(4)
C62 Zr2 C52 C51 65.5(7)
C55 Zr2 C52 C51 -36.6(3)
C53 Zr2 C52 C51 -114.8(5)
C64 Zr2 C52 C51 -62.2(4)
C61 Zr2 C52 C51 167.3(5)
C65 Zr2 C52 C51 -119.7(4)
N3 Zr2 C52 C53 -173.7(4)
C81 Zr2 C52 C53 -102.6(4)
C63 Zr2 C52 C53 108.6(4)
C54 Zr2 C52 C53 36.7(3)
C62 Zr2 C52 C53 -179.7(5)
C55 Zr2 C52 C53 78.2(4)
C64 Zr2 C52 C53 52.6(5)
C51 Zr2 C52 C53 114.8(5)
C61 Zr2 C52 C53 -77.9(6)
C65 Zr2 C52 C53 -4.9(5)
N3 Zr2 C52 C521 -50.8(5)
C81 Zr2 C52 C521 20.3(4)
C63 Zr2 C52 C521 -128.5(5)
C54 Zr2 C52 C521 159.6(5)
C62 Zr2 C52 C521 -56.9(8)
C55 Zr2 C52 C521 -158.9(5)
C53 Zr2 C52 C521 122.9(6)
C64 Zr2 C52 C521 175.5(4)
C51 Zr2 C52 C521 -122.3(6)
C61 Zr2 C52 C521 44.9(8)
C65 Zr2 C52 C521 117.9(5)
C51 C52 C53 C54 0.1(6)
C521 C52 C53 C54 171.4(6)
Zr2 C52 C53 C54 -65.7(4)
C51 C52 C53 C531 -168.4(6)
C521 C52 C53 C531 2.9(10)
Zr2 C52 C53 C531 125.9(6)
C51 C52 C53 Zr2 65.7(4)
C521 C52 C53 Zr2 -122.9(6)
N3 Zr2 C53 C54 123.0(3)
C81 Zr2 C53 C54 -170.4(3)
C63 Zr2 C53 C54 -3.9(5)
C62 Zr2 C53 C54 -64.7(12)
C55 Zr2 C53 C54 38.2(3)
C64 Zr2 C53 C54 -30.6(4)
C51 Zr2 C53 C54 78.8(3)
C61 Zr2 C53 C54 -96.0(4)
C52 Zr2 C53 C54 115.9(5)
C65 Zr2 C53 C54 -67.0(3)
N3 Zr2 C53 C52 7.1(4)
C81 Zr2 C53 C52 73.7(3)
C63 Zr2 C53 C52 -119.8(4)
C54 Zr2 C53 C52 -115.9(5)
C62 Zr2 C53 C52 179.4(10)
C55 Zr2 C53 C52 -77.6(3)
C64 Zr2 C53 C52 -146.5(3)
C51 Zr2 C53 C52 -37.1(3)
C61 Zr2 C53 C52 148.2(3)
C65 Zr2 C53 C52 177.1(3)
N3 Zr2 C53 C531 -116.5(5)
C81 Zr2 C53 C531 -49.9(5)
C63 Zr2 C53 C531 116.7(5)
C54 Zr2 C53 C531 120.6(6)
C62 Zr2 C53 C531 55.9(14)
C55 Zr2 C53 C531 158.8(6)
C64 Zr2 C53 C531 90.0(5)
C51 Zr2 C53 C531 -160.6(6)
C61 Zr2 C53 C531 24.6(6)
C52 Zr2 C53 C531 -123.6(7)
C65 Zr2 C53 C531 53.5(5)
C52 C53 C54 C55 0.0(6)
C531 C53 C54 C55 168.6(5)
Zr2 C53 C54 C55 -66.8(4)
C52 C53 C54 C541 -168.0(5)
C531 C53 C54 C541 0.7(9)
Zr2 C53 C54 C541 125.3(6)
C52 C53 C54 Zr2 66.8(4)
C531 C53 C54 Zr2 -124.6(6)
N3 Zr2 C54 C53 -78.1(4)
C81 Zr2 C54 C53 11.0(4)
C63 Zr2 C54 C53 177.5(3)
C62 Zr2 C54 C53 164.4(3)
C55 Zr2 C54 C53 -113.9(4)
C64 Zr2 C54 C53 153.1(3)
C51 Zr2 C54 C53 -76.7(3)
C61 Zr2 C54 C53 117.5(3)
C52 Zr2 C54 C53 -36.6(3)
C65 Zr2 C54 C53 122.3(3)
N3 Zr2 C54 C55 35.8(4)
C81 Zr2 C54 C55 125.0(3)
C63 Zr2 C54 C55 -68.6(3)
C62 Zr2 C54 C55 -81.6(4)
C53 Zr2 C54 C55 113.9(4)
C64 Zr2 C54 C55 -93.0(3)
C51 Zr2 C54 C55 37.2(3)
C61 Zr2 C54 C55 -128.6(3)
C52 Zr2 C54 C55 77.3(3)
C65 Zr2 C54 C55 -123.7(3)
N3 Zr2 C54 C541 159.6(5)
C81 Zr2 C54 C541 -111.2(5)
C63 Zr2 C54 C541 55.2(5)
C62 Zr2 C54 C541 42.2(6)
C55 Zr2 C54 C541 123.8(7)
C53 Zr2 C54 C541 -122.3(6)
C64 Zr2 C54 C541 30.8(5)
C51 Zr2 C54 C541 161.0(6)
C61 Zr2 C54 C541 -4.8(6)
C52 Zr2 C54 C541 -158.9(6)
C65 Zr2 C54 C541 0.0(5)
C52 C51 C55 C54 0.0(7)
C511 C51 C55 C54 -170.3(5)
Zr2 C51 C55 C54 66.0(4)
C52 C51 C55 C551 168.2(5)
C511 C51 C55 C551 -2.1(9)
Zr2 C51 C55 C551 -125.8(6)
C52 C51 C55 Zr2 -65.9(4)
C511 C51 C55 Zr2 123.7(6)
C53 C54 C55 C51 0.0(6)
C541 C54 C55 C51 167.7(5)
Zr2 C54 C55 C51 -67.1(4)
C53 C54 C55 C551 -167.9(6)
C541 C54 C55 C551 -0.1(10)
Zr2 C54 C55 C551 125.1(6)
C53 C54 C55 Zr2 67.1(4)
C541 C54 C55 Zr2 -125.2(6)
N3 Zr2 C55 C51 -38.8(3)
C81 Zr2 C55 C51 35.3(4)
C63 Zr2 C55 C51 -127.3(3)
C54 Zr2 C55 C51 114.2(5)
C62 Zr2 C55 C51 -116.2(3)
C53 Zr2 C55 C51 76.8(3)
C64 Zr2 C55 C51 -159.1(3)
C61 Zr2 C55 C51 -158.1(3)
C52 Zr2 C55 C51 36.4(3)
C65 Zr2 C55 C51 -179.8(3)
N3 Zr2 C55 C54 -153.0(3)
C81 Zr2 C55 C54 -78.9(4)
C63 Zr2 C55 C54 118.5(3)
C62 Zr2 C55 C54 129.6(3)
C53 Zr2 C55 C54 -37.4(3)
C64 Zr2 C55 C54 86.7(3)
C51 Zr2 C55 C54 -114.2(5)
C61 Zr2 C55 C54 87.7(4)
C52 Zr2 C55 C54 -77.8(3)
C65 Zr2 C55 C54 66.0(4)
N3 Zr2 C55 C551 83.3(5)
C81 Zr2 C55 C551 157.4(4)
C63 Zr2 C55 C551 -5.2(5)
C54 Zr2 C55 C551 -123.7(6)
C62 Zr2 C55 C551 5.9(6)
C53 Zr2 C55 C551 -161.1(6)
C64 Zr2 C55 C551 -37.0(5)
C51 Zr2 C55 C551 122.1(6)
C61 Zr2 C55 C551 -36.0(6)
C52 Zr2 C55 C551 158.5(6)
C65 Zr2 C55 C551 -57.7(5)
N3 Zr2 C61 C65 -159.1(3)
C81 Zr2 C61 C65 131.8(4)
C63 Zr2 C61 C65 -77.1(4)
C54 Zr2 C61 C65 9.0(4)
C62 Zr2 C61 C65 -114.9(5)
C55 Zr2 C61 C65 -38.4(5)
C53 Zr2 C61 C65 55.1(5)
C64 Zr2 C61 C65 -37.1(3)
C51 Zr2 C61 C65 -105.4(9)
C52 Zr2 C61 C65 107.3(6)
N3 Zr2 C61 C62 -44.2(4)
C81 Zr2 C61 C62 -113.3(4)
C63 Zr2 C61 C62 37.8(3)
C54 Zr2 C61 C62 123.9(4)
C55 Zr2 C61 C62 76.4(5)
C53 Zr2 C61 C62 169.9(3)
C64 Zr2 C61 C62 77.7(4)
C51 Zr2 C61 C62 9.5(11)
C52 Zr2 C61 C62 -137.8(5)
C65 Zr2 C61 C62 114.9(5)
N3 Zr2 C61 C611 75.3(5)
C81 Zr2 C61 C611 6.2(5)
C63 Zr2 C61 C611 157.3(6)
C54 Zr2 C61 C611 -116.6(5)
C62 Zr2 C61 C611 119.5(7)
C55 Zr2 C61 C611 -164.0(5)
C53 Zr2 C61 C611 -70.5(6)
C64 Zr2 C61 C611 -162.7(6)
C51 Zr2 C61 C611 129.0(8)
C52 Zr2 C61 C611 -18.3(9)
C65 Zr2 C61 C611 -125.6(7)
C65 C61 C62 C63 0.5(7)
C611 C61 C62 C63 168.9(6)
Zr2 C61 C62 C63 -66.1(4)
C65 C61 C62 C621 -166.1(6)
C611 C61 C62 C621 2.3(9)
Zr2 C61 C62 C621 127.3(6)
C65 C61 C62 Zr2 66.6(4)
C611 C61 C62 Zr2 -125.0(6)
N3 Zr2 C62 C63 -112.3(4)
C81 Zr2 C62 C63 179.9(3)
C54 Zr2 C62 C63 22.8(5)
C55 Zr2 C62 C63 -20.4(4)
C53 Zr2 C62 C63 74.8(12)
C64 Zr2 C62 C63 36.8(3)
C51 Zr2 C62 C63 -63.0(4)
C61 Zr2 C62 C63 114.1(5)
C52 Zr2 C62 C63 -106.0(6)
C65 Zr2 C62 C63 77.4(4)
N3 Zr2 C62 C61 133.6(4)
C81 Zr2 C62 C61 65.7(4)
C63 Zr2 C62 C61 -114.1(5)
C54 Zr2 C62 C61 -91.3(5)
C55 Zr2 C62 C61 -134.5(4)
C53 Zr2 C62 C61 -39.3(13)
C64 Zr2 C62 C61 -77.3(4)
C51 Zr2 C62 C61 -177.1(3)
C52 Zr2 C62 C61 139.9(5)
C65 Zr2 C62 C61 -36.7(3)
N3 Zr2 C62 C621 12.0(6)
C81 Zr2 C62 C621 -55.9(6)
C63 Zr2 C62 C621 124.3(8)
C54 Zr2 C62 C621 147.1(5)
C55 Zr2 C62 C621 103.9(6)
C53 Zr2 C62 C621 -161.0(9)
C64 Zr2 C62 C621 161.1(7)
C51 Zr2 C62 C621 61.3(7)
C61 Zr2 C62 C621 -121.6(8)
C52 Zr2 C62 C621 18.3(10)
C65 Zr2 C62 C621 -158.3(7)
C61 C62 C63 C64 -0.7(7)
C621 C62 C63 C64 165.4(6)
Zr2 C62 C63 C64 -67.7(4)
C61 C62 C63 C631 -173.1(5)
C621 C62 C63 C631 -7.0(10)
Zr2 C62 C63 C631 119.9(6)
C61 C62 C63 Zr2 67.0(4)
C621 C62 C63 Zr2 -126.9(6)
N3 Zr2 C63 C64 176.9(4)
C81 Zr2 C63 C64 114.3(4)
C54 Zr2 C63 C64 -50.7(4)
C62 Zr2 C63 C64 114.5(5)
C55 Zr2 C63 C64 -81.7(4)
C53 Zr2 C63 C64 -48.4(5)
C51 Zr2 C63 C64 -109.8(4)
C61 Zr2 C63 C64 76.8(4)
C52 Zr2 C63 C64 -106.1(4)
C65 Zr2 C63 C64 36.8(3)
N3 Zr2 C63 C62 62.4(3)
C81 Zr2 C63 C62 -0.2(4)
C54 Zr2 C63 C62 -165.2(3)
C55 Zr2 C63 C62 163.8(3)
C53 Zr2 C63 C62 -162.9(3)
C64 Zr2 C63 C62 -114.5(5)
C51 Zr2 C63 C62 135.8(3)
C61 Zr2 C63 C62 -37.7(3)
C52 Zr2 C63 C62 139.4(4)
C65 Zr2 C63 C62 -77.7(4)
N3 Zr2 C63 C631 -59.3(5)
C81 Zr2 C63 C631 -121.9(5)
C54 Zr2 C63 C631 73.1(5)
C62 Zr2 C63 C631 -121.7(7)
C55 Zr2 C63 C631 42.1(5)
C53 Zr2 C63 C631 75.4(6)
C64 Zr2 C63 C631 123.8(7)
C51 Zr2 C63 C631 14.0(6)
C61 Zr2 C63 C631 -159.4(6)
C52 Zr2 C63 C631 17.7(7)
C65 Zr2 C63 C631 160.6(6)
C62 C63 C64 C65 0.6(7)
C631 C63 C64 C65 172.9(6)
Zr2 C63 C64 C65 -66.3(4)
C62 C63 C64 C641 -164.7(6)
C631 C63 C64 C641 7.6(10)
Zr2 C63 C64 C641 128.4(6)
C62 C63 C64 Zr2 67.0(4)
C631 C63 C64 Zr2 -120.7(6)
N3 Zr2 C64 C63 -3.6(4)
C81 Zr2 C64 C63 -94.6(4)
C54 Zr2 C64 C63 133.4(4)
C62 Zr2 C64 C63 -38.0(4)
C55 Zr2 C64 C63 100.0(4)
C53 Zr2 C64 C63 149.4(3)
C51 Zr2 C64 C63 87.1(4)
C61 Zr2 C64 C63 -79.3(4)
C52 Zr2 C64 C63 120.5(4)
C65 Zr2 C64 C63 -116.0(5)
N3 Zr2 C64 C65 112.4(4)
C81 Zr2 C64 C65 21.4(5)
C63 Zr2 C64 C65 116.0(5)
C54 Zr2 C64 C65 -110.6(4)
C62 Zr2 C64 C65 78.0(4)
C55 Zr2 C64 C65 -144.0(4)
C53 Zr2 C64 C65 -94.6(4)
C51 Zr2 C64 C65 -156.9(3)
C61 Zr2 C64 C65 36.7(3)
C52 Zr2 C64 C65 -123.5(4)
N3 Zr2 C64 C641 -127.0(5)
C81 Zr2 C64 C641 142.0(5)
C63 Zr2 C64 C641 -123.4(7)
C54 Zr2 C64 C641 10.0(5)
C62 Zr2 C64 C641 -161.3(6)
C55 Zr2 C64 C641 -23.4(5)
C53 Zr2 C64 C641 26.0(6)
C51 Zr2 C64 C641 -36.3(6)
C61 Zr2 C64 C641 157.4(6)
C52 Zr2 C64 C641 -2.8(7)
C65 Zr2 C64 C641 120.7(7)
C62 C61 C65 C64 -0.1(6)
C611 C61 C65 C64 -168.0(6)
Zr2 C61 C65 C64 65.2(4)
C62 C61 C65 C651 169.8(5)
C611 C61 C65 C651 1.9(10)
Zr2 C61 C65 C651 -124.9(6)
C62 C61 C65 Zr2 -65.3(4)
C611 C61 C65 Zr2 126.8(6)
C63 C64 C65 C61 -0.3(6)
C641 C64 C65 C61 165.5(6)
Zr2 C64 C65 C61 -65.5(4)
C63 C64 C65 C651 -170.7(5)
C641 C64 C65 C651 -4.8(9)
Zr2 C64 C65 C651 124.1(6)
C63 C64 C65 Zr2 65.2(4)
C641 C64 C65 Zr2 -128.9(6)
N3 Zr2 C65 C61 26.1(4)
C81 Zr2 C65 C61 -49.2(4)
C63 Zr2 C65 C61 78.9(4)
C54 Zr2 C65 C61 -173.2(3)
C62 Zr2 C65 C61 37.7(3)
C55 Zr2 C65 C61 156.1(3)
C53 Zr2 C65 C61 -142.8(3)
C64 Zr2 C65 C61 115.2(5)
C51 Zr2 C65 C61 155.9(4)
C52 Zr2 C65 C61 -139.9(4)
N3 Zr2 C65 C64 -89.1(4)
C81 Zr2 C65 C64 -164.4(3)
C63 Zr2 C65 C64 -36.3(3)
C54 Zr2 C65 C64 71.6(4)
C62 Zr2 C65 C64 -77.5(4)
C55 Zr2 C65 C64 40.9(4)
C53 Zr2 C65 C64 102.0(4)
C51 Zr2 C65 C64 40.7(5)
C61 Zr2 C65 C64 -115.2(5)
C52 Zr2 C65 C64 104.9(4)
N3 Zr2 C65 C651 151.1(5)
C81 Zr2 C65 C651 75.8(6)
C63 Zr2 C65 C651 -156.1(7)
C54 Zr2 C65 C651 -48.2(6)
C62 Zr2 C65 C651 162.7(7)
C55 Zr2 C65 C651 -78.9(6)
C53 Zr2 C65 C651 -17.9(6)
C64 Zr2 C65 C651 -119.8(7)
C51 Zr2 C65 C651 -79.1(7)
C61 Zr2 C65 C651 125.0(7)
C52 Zr2 C65 C651 -14.9(8)
N3 N4 C71 C81 7.4(7)
C2 N4 C71 C81 -169.4(5)
N3 N4 C71 C711 -169.3(5)
C2 N4 C71 C711 13.9(7)
C81 C71 C711 C716 73.2(8)
N4 C71 C711 C716 -110.5(6)
C81 C71 C711 C712 -102.7(7)
N4 C71 C711 C712 73.6(7)
C716 C711 C712 C713 -3.4(8)
C71 C711 C712 C713 172.6(5)
C711 C712 C713 C714 1.5(9)
C712 C713 C714 C715 1.2(9)
C713 C714 C715 C716 -2.0(9)
C714 C715 C716 C711 0.1(9)
C712 C711 C716 C715 2.6(8)
C71 C711 C716 C715 -173.4(5)
N4 C71 C81 C811 -177.5(5)
C711 C71 C81 C811 -1.4(9)
N4 C71 C81 Zr2 -3.9(6)
C711 C71 C81 Zr2 172.2(5)
N3 Zr2 C81 C71 0.1(4)
C63 Zr2 C81 C71 70.2(5)
C54 Zr2 C81 C71 -126.1(4)
C62 Zr2 C81 C71 70.1(4)
C55 Zr2 C81 C71 -87.5(5)
C53 Zr2 C81 C71 -120.1(4)
C64 Zr2 C81 C71 112.8(4)
C51 Zr2 C81 C71 -68.7(5)
C61 Zr2 C81 C71 100.4(4)
C52 Zr2 C81 C71 -88.4(4)
C65 Zr2 C81 C71 124.5(4)
N3 Zr2 C81 C811 173.9(5)
C63 Zr2 C81 C811 -116.0(4)
C54 Zr2 C81 C811 47.7(5)
C62 Zr2 C81 C811 -116.1(4)
C55 Zr2 C81 C811 86.3(5)
C53 Zr2 C81 C811 53.7(4)
C64 Zr2 C81 C811 -73.3(5)
C51 Zr2 C81 C811 105.2(4)
C61 Zr2 C81 C811 -85.8(4)
C52 Zr2 C81 C811 85.5(4)
C65 Zr2 C81 C811 -61.7(4)
C71 C81 C811 C812 -154.7(6)
Zr2 C81 C811 C812 31.9(7)
C71 C81 C811 C816 29.0(9)
Zr2 C81 C811 C816 -144.4(5)
C816 C811 C812 C813 -2.8(9)
C81 C811 C812 C813 -179.5(6)
C811 C812 C813 C814 2.3(10)
C812 C813 C814 C815 -0.2(10)
C813 C814 C815 C816 -1.3(10)
C814 C815 C816 C811 0.7(10)
C812 C811 C816 C815 1.3(9)
C81 C811 C816 C815 177.7(6)
